data_4331139
loop_
_publ_author_name
'Brendan J. Liddle'
'Sarath Wanniarachchi'
'Jeewantha S. Hewage'
'Sergey V. Lindeman'
'Brian Bennett'
'James R. Gardinier'

_publ_contact_author_name
;
;
_publ_section_title
;
 Electronic Communication Across Diamagnetic Metal Bridges: A Homoleptic
 Gallium(III) Complex of a Redox-Active Diarylamido-Based Ligand and Its
 Oxidized Derivatives
;
_journal_name_full 'Inorganic Chemistry'
_journal_page_first 12720
_journal_page_last 12728
_journal_paper_doi 10.1021/ic301437f
_journal_volume 51
_journal_year 2012
_chemical_formula_moiety 'C40 H36 Ga N10, 0.65(C H2 Cl2), 1.5(F6 P), 0.17(O), 1.05(C7 H8)'
_chemical_formula_sum 'C47.99 H45.68 Cl1.3 F9 Ga N10 O0.17 P1.5'
_chemical_formula_weight 1098.43
_space_group_crystal_system monoclinic
_space_group_IT_number 14
_space_group_name_Hall '-P 2ybc'
_space_group_name_H-M_alt 'P 1 21/c 1'
_symmetry_space_group_name_Hall '-P 2ybc'
_symmetry_space_group_name_H-M 'P 1 21/c 1'
_atom_sites_solution_hydrogens geom
_atom_sites_solution_primary heavy
_atom_sites_solution_secondary difmap
_audit_creation_date 2012-05-06
_audit_creation_method
;
  Olex2 1.1
  (compiled 2011.11.01 svn.r2039, GUI svn.r3906)
;
_cell_angle_alpha 90.00
_cell_angle_beta 108.0987(18)
_cell_angle_gamma 90.00
_cell_formula_units_Z 8
_cell_length_a 17.6021(3)
_cell_length_b 24.6732(3)
_cell_length_c 23.2482(4)
_cell_measurement_reflns_used 19744
_cell_measurement_temperature 100(2)
_cell_measurement_theta_max 70.8838
_cell_measurement_theta_min 3.2993
_cell_volume 9597.1(3)
_computing_cell_refinement
;
CrysAlisPro, Oxford Diffraction Ltd.,
Version 1.171.33.55 (release 05-01-2010 CrysAlis171 .NET)
(compiled Jan  5 2010,16:28:46)
;
_computing_data_collection
;
CrysAlisPro, Oxford Diffraction Ltd.,
Version 1.171.33.55 (release 05-01-2010 CrysAlis171 .NET)
(compiled Jan  5 2010,16:28:46)
;
_computing_data_reduction
;
CrysAlisPro, Oxford Diffraction Ltd.,
Version 1.171.33.55 (release 05-01-2010 CrysAlis171 .NET)
(compiled Jan  5 2010,16:28:46)
;
_computing_molecular_graphics
;
O. V. Dolomanov, L. J. Bourhis, R. J. Gildea, J. A. K. Howard and H. Puschmann,
OLEX2: a complete structure solution, refinement and analysis program.
J. Appl. Cryst. (2009). 42, 339-341.
;
_computing_publication_material
;
O. V. Dolomanov, L. J. Bourhis, R. J. Gildea, J. A. K. Howard and H. Puschmann,
OLEX2: a complete structure solution, refinement and analysis program.
J. Appl. Cryst. (2009). 42, 339-341.
;
_computing_structure_refinement
;
olex2.refine (L.J. Bourhis, O.V. Dolomanov, R.J. Gildea, J.A.K. Howard,
H. Puschmann, in preparation, 2011)
;
_computing_structure_solution
;
A short history of SHELX (Sheldrick, 2007)/Bruker
;
_diffrn_ambient_temperature 100(2)
_diffrn_detector_area_resol_mean 10.3756
_diffrn_measured_fraction_theta_full 0.970
_diffrn_measured_fraction_theta_max 0.970
_diffrn_measurement_details
;
1 omega -115.00  -14.00   1.0000   40.9900
omega____ theta____ kappa____ phi______ frames
-      -40.7737  -37.0000  -30.0000 101

2 omega  -96.00   -5.00   1.0000   40.9900
omega____ theta____ kappa____ phi______ frames
-      -40.7737  125.0000  -90.0000 91

3 omega  -33.00   -7.00   1.0000   40.9900
omega____ theta____ kappa____ phi______ frames
-      -40.7737  125.0000 -180.0000 26

4 omega   44.00   72.00   1.0000  189.2500
omega____ theta____ kappa____ phi______ frames
-      101.2006  -45.0000  -60.0000 28

5 omega  144.00  171.00   1.0000  189.2500
omega____ theta____ kappa____ phi______ frames
-      101.2006  125.0000 -180.0000 27

6 omega   28.00   74.00   1.0000  189.2500
omega____ theta____ kappa____ phi______ frames
-      101.2006  -45.0000   30.0000 46

7 omega   95.00  131.00   1.0000  189.2500
omega____ theta____ kappa____ phi______ frames
-      101.2006  125.0000 -180.0000 36

8 omega  107.00  173.00   1.0000  189.2500
omega____ theta____ kappa____ phi______ frames
-      101.2006  125.0000  150.0000 66

9 omega   32.00   66.00   1.0000  189.2500
omega____ theta____ kappa____ phi______ frames
-      101.2006  -45.0000   60.0000 34

10 omega   41.00  167.00   1.0000  189.2500
omega____ theta____ kappa____ phi______ frames
-      101.2006   15.0000  -60.0000 126

11 omega  111.00  178.00   1.0000  189.2500
omega____ theta____ kappa____ phi______ frames
-      101.2006    0.0000    0.0000 67

12 omega -119.00   -7.00   1.0000   40.9900
omega____ theta____ kappa____ phi______ frames
-      -40.7737  -77.0000 -180.0000 112

13 omega -117.00  -14.00   1.0000   40.9900
omega____ theta____ kappa____ phi______ frames
-      -40.7737  -37.0000   60.0000 103

14 omega -119.00   -7.00   1.0000   40.9900
omega____ theta____ kappa____ phi______ frames
-      -40.7737  -77.0000  -90.0000 112

15 omega   26.00   51.00   1.0000  189.2500
omega____ theta____ kappa____ phi______ frames
-      101.2006  -45.0000 -180.0000 25
;
_diffrn_measurement_device_type 'SuperNova, Dual, Cu at zero, Atlas'
_diffrn_measurement_method '\w scans'
_diffrn_orient_matrix_UB_11 0.0540235
_diffrn_orient_matrix_UB_12 0.010067
_diffrn_orient_matrix_UB_13 0.0653312
_diffrn_orient_matrix_UB_21 0.0633777
_diffrn_orient_matrix_UB_22 0.0259556
_diffrn_orient_matrix_UB_23 -0.0244201
_diffrn_orient_matrix_UB_31 -0.0391744
_diffrn_orient_matrix_UB_32 0.0558938
_diffrn_orient_matrix_UB_33 -0.0003328
_diffrn_radiation_monochromator mirror
_diffrn_radiation_type 'Cu K\a'
_diffrn_radiation_wavelength 1.5418
_diffrn_reflns_av_R_equivalents 0.0384
_diffrn_reflns_av_unetI/netI 0.0533
_diffrn_reflns_limit_h_max 21
_diffrn_reflns_limit_h_min -18
_diffrn_reflns_limit_k_max 30
_diffrn_reflns_limit_k_min -20
_diffrn_reflns_limit_l_max 27
_diffrn_reflns_limit_l_min -28
_diffrn_reflns_number 53008
_diffrn_reflns_theta_full 71.02
_diffrn_reflns_theta_max 71.02
_diffrn_reflns_theta_min 3.30
_diffrn_source 'fine-focus sealed tube'
_exptl_absorpt_coefficient_mu 2.644
_exptl_absorpt_correction_T_max 0.963
_exptl_absorpt_correction_T_min 0.68
_exptl_absorpt_correction_type gaussian
_exptl_absorpt_process_details
;
CrysAlisPro, Oxford Diffraction Ltd.,
Version 1.171.33.55 (release 05-01-2010 CrysAlis171 .NET)
(compiled Jan  5 2010,16:28:46)
numerical absorption correction based on gaussian integration over
a multifaceted crystal model
;
_exptl_crystal_colour violet
_exptl_crystal_colour_primary violet
_exptl_crystal_density_diffrn 1.520
_exptl_crystal_description needle
_exptl_crystal_F_000 4492
_exptl_crystal_size_max 0.385
_exptl_crystal_size_mid 0.0578
_exptl_crystal_size_min 0.019
_refine_diff_density_max 0.837
_refine_diff_density_min -0.573
_refine_diff_density_rms 0.066
_refine_ls_extinction_method none
_refine_ls_goodness_of_fit_ref 0.914
_refine_ls_hydrogen_treatment constr
_refine_ls_matrix_type full
_refine_ls_number_parameters 1285
_refine_ls_number_reflns 18009
_refine_ls_number_restraints 48
_refine_ls_restrained_S_all 0.919
_refine_ls_R_factor_all 0.0731
_refine_ls_R_factor_gt 0.0433
_refine_ls_shift/su_max 0.002
_refine_ls_shift/su_mean 0.000
_refine_ls_structure_factor_coef Fsqd
_refine_ls_weighting_details
;
calc w=1/[\s^2^(Fo^2^)+(0.0711P)^2^+0.0000P] where P=(Fo^2^+2Fc^2^)/3
;
_refine_ls_weighting_scheme calc
_refine_ls_wR_factor_gt 0.1067
_refine_ls_wR_factor_ref 0.1163
_reflns_number_gt 11637
_reflns_number_total 18009
_reflns_threshold_expression >2sigma(I)
_cod_data_source_file ic301437f_si_002_2.cif
_cod_data_source_block 2_2PF6
_cod_original_cell_volume 9597.2(3)
_cod_original_formula_sum 'C47.99 H45.68 Cl1.30 F9 Ga N10 O0.17 P1.50'
_cod_database_code 4331139

loop_
_space_group_symop_id
_space_group_symop_operation_xyz
1 'x, y, z'
2 '-x, y+1/2, -z+1/2'
3 '-x, -y, -z'
4 'x, -y-1/2, z-1/2'

loop_
_atom_site_label
_atom_site_type_symbol
_atom_site_fract_x
_atom_site_fract_y
_atom_site_fract_z
_atom_site_U_iso_or_equiv
_atom_site_adp_type
_atom_site_occupancy
_atom_site_symmetry_multiplicity
_atom_site_calc_flag
_atom_site_refinement_flags
_atom_site_disorder_assembly
_atom_site_disorder_group
Ga1 Ga 0.37864(2) 0.302479(14) 0.665618(16) 0.02040(8) Uani 1 1 d . . .
N1 N 0.39455(13) 0.30676(10) 0.75195(10) 0.0217(5) Uani 1 1 d . . .
N11 N 0.46871(14) 0.24335(10) 0.68466(11) 0.0231(5) Uani 1 1 d . . .
N12 N 0.51692(14) 0.23322(9) 0.74216(11) 0.0220(5) Uani 1 1 d . . .
N21 N 0.28891(14) 0.36264(10) 0.65542(10) 0.0219(5) Uani 1 1 d . . .
N22 N 0.25703(14) 0.37544(9) 0.70018(11) 0.0217(5) Uani 1 1 d . . .
N41 N 0.36044(14) 0.29833(10) 0.57875(11) 0.0235(5) Uani 1 1 d . . .
N51 N 0.46065(13) 0.36447(9) 0.66772(10) 0.0213(5) Uani 1 1 d . . .
N52 N 0.49167(13) 0.37411(9) 0.62176(10) 0.0209(5) Uani 1 1 d . . .
N61 N 0.29570(14) 0.23883(10) 0.65437(11) 0.0243(5) Uani 1 1 d . . .
N62 N 0.24588(15) 0.22423(10) 0.59930(11) 0.0267(5) Uani 1 1 d . . .
C1 C 0.47176(16) 0.30714(12) 0.79391(12) 0.0219(6) Uani 1 1 d . . .
C2 C 0.53280(17) 0.27349(11) 0.78805(13) 0.0219(6) Uani 1 1 d . . .
C3 C 0.61072(17) 0.27750(12) 0.82742(13) 0.0243(6) Uani 1 1 d . . .
H3 H 0.6508 0.2542 0.8220 0.029 Uiso 1 1 calc R . .
C4 C 0.63077(17) 0.31476(12) 0.87424(13) 0.0263(6) Uani 1 1 d . . .
C5 C 0.56970(18) 0.34781(12) 0.88067(13) 0.0271(6) Uani 1 1 d . . .
H5 H 0.5815 0.3734 0.9128 0.033 Uiso 1 1 calc R . .
C6 C 0.49255(18) 0.34446(12) 0.84174(13) 0.0264(6) Uani 1 1 d . . .
H6 H 0.4527 0.3679 0.8475 0.032 Uiso 1 1 calc R . .
C7 C 0.71535(18) 0.32024(14) 0.91548(15) 0.0358(8) Uani 1 1 d . . .
H7a H 0.7148 0.3299 0.9562 0.054 Uiso 1 1 calc R . .
H7b H 0.7428 0.3486 0.9000 0.054 Uiso 1 1 calc R . .
H7c H 0.7435 0.2857 0.9170 0.054 Uiso 1 1 calc R . .
C11 C 0.47251(18) 0.19900(12) 0.65287(15) 0.0282(6) Uani 1 1 d . . .
H11 H 0.4442 0.1941 0.6112 0.034 Uiso 1 1 calc R . .
C12 C 0.52338(19) 0.16105(12) 0.68905(15) 0.0325(7) Uani 1 1 d . . .
H12 H 0.5369 0.1265 0.6771 0.039 Uiso 1 1 calc R . .
C13 C 0.55020(19) 0.18373(12) 0.74555(15) 0.0291(7) Uani 1 1 d . . .
H13 H 0.5858 0.1675 0.7807 0.035 Uiso 1 1 calc R . .
C21 C 0.27284(18) 0.40425(12) 0.61728(13) 0.0263(6) Uani 1 1 d . . .
H21 H 0.2883 0.4065 0.5817 0.032 Uiso 1 1 calc R . .
C22 C 0.23033(19) 0.44412(12) 0.63656(14) 0.0304(7) Uani 1 1 d . . .
H22 H 0.2118 0.4778 0.6175 0.036 Uiso 1 1 calc R . .
C23 C 0.22109(18) 0.42430(12) 0.68898(14) 0.0273(6) Uani 1 1 d . . .
H23 H 0.1940 0.4419 0.7133 0.033 Uiso 1 1 calc R . .
C31 C 0.33083(16) 0.30898(11) 0.77591(13) 0.0207(6) Uani 1 1 d . . .
C32 C 0.26184(17) 0.34000(11) 0.74946(12) 0.0212(6) Uani 1 1 d . . .
C33 C 0.19752(17) 0.33948(12) 0.77271(13) 0.0243(6) Uani 1 1 d . . .
H33 H 0.1512 0.3602 0.7531 0.029 Uiso 1 1 calc R . .
C34 C 0.19969(17) 0.30971(13) 0.82326(14) 0.0267(6) Uani 1 1 d . . .
C35 C 0.26837(18) 0.27887(12) 0.85010(13) 0.0274(6) Uani 1 1 d . . .
H35 H 0.2716 0.2580 0.8852 0.033 Uiso 1 1 calc R . .
C36 C 0.33142(18) 0.27813(12) 0.82665(13) 0.0260(6) Uani 1 1 d . . .
H36 H 0.3765 0.2561 0.8455 0.031 Uiso 1 1 calc R . .
C37 C 0.13017(19) 0.30883(15) 0.84797(15) 0.0349(8) Uani 1 1 d . . .
H37d H 0.0933 0.2797 0.8284 0.052 Uiso 1 1 calc R . .
H37e H 0.1022 0.3437 0.8398 0.052 Uiso 1 1 calc R . .
H37f H 0.1497 0.3025 0.8917 0.052 Uiso 1 1 calc R . .
C41 C 0.42444(16) 0.30009(12) 0.55431(12) 0.0219(6) Uani 1 1 d . . .
C42 C 0.49064(17) 0.33439(11) 0.57696(12) 0.0215(6) Uani 1 1 d . . .
C43 C 0.55505(17) 0.33275(12) 0.55442(13) 0.0233(6) Uani 1 1 d . . .
H43 H 0.5994 0.3560 0.5714 0.028 Uiso 1 1 calc R . .
C44 C 0.55603(17) 0.29803(13) 0.50776(13) 0.0267(6) Uani 1 1 d . . .
C45 C 0.48972(18) 0.26419(13) 0.48465(13) 0.0275(7) Uani 1 1 d . . .
H45 H 0.4883 0.2402 0.4524 0.033 Uiso 1 1 calc R . .
C46 C 0.42697(18) 0.26491(12) 0.50748(13) 0.0268(6) Uani 1 1 d . . .
H46 H 0.3836 0.2408 0.4911 0.032 Uiso 1 1 calc R . .
C47 C 0.62527(18) 0.29703(14) 0.48289(15) 0.0339(7) Uani 1 1 d . . .
H47d H 0.6735 0.3100 0.5138 0.051 Uiso 1 1 calc R . .
H47e H 0.6136 0.3205 0.4472 0.051 Uiso 1 1 calc R . .
H47f H 0.6339 0.2599 0.4714 0.051 Uiso 1 1 calc R . .
C51 C 0.47164(17) 0.40963(11) 0.70062(13) 0.0245(6) Uani 1 1 d . . .
H51 H 0.4553 0.4145 0.7356 0.029 Uiso 1 1 calc R . .
C52 C 0.51018(19) 0.44843(12) 0.67685(14) 0.0301(7) Uani 1 1 d . . .
H52 H 0.5252 0.4839 0.6919 0.036 Uiso 1 1 calc R . .
C53 C 0.52215(18) 0.42472(12) 0.62688(14) 0.0268(6) Uani 1 1 d . . .
H53 H 0.5474 0.4411 0.6006 0.032 Uiso 1 1 calc R . .
C61 C 0.29875(19) 0.19680(12) 0.69105(15) 0.0306(7) Uani 1 1 d . . .
H61 H 0.3301 0.1953 0.7324 0.037 Uiso 1 1 calc R . .
C62 C 0.2492(2) 0.15536(14) 0.65984(17) 0.0394(8) Uani 1 1 d . . .
H62 H 0.2399 0.1213 0.6756 0.047 Uiso 1 1 calc R . .
C63 C 0.2168(2) 0.17382(13) 0.60182(16) 0.0365(8) Uani 1 1 d . . .
H63 H 0.1805 0.1547 0.5693 0.044 Uiso 1 1 calc R . .
C71 C 0.28391(17) 0.29395(12) 0.53787(13) 0.0239(6) Uani 1 1 d . . .
C72 C 0.22573(17) 0.26035(12) 0.54933(13) 0.0263(6) Uani 1 1 d . . .
C73 C 0.14703(18) 0.26016(13) 0.51133(14) 0.0300(7) Uani 1 1 d . . .
H73 H 0.1090 0.2373 0.5207 0.036 Uiso 1 1 calc R . .
C74 C 0.12309(18) 0.29227(14) 0.46063(15) 0.0325(7) Uani 1 1 d . . .
C75 C 0.18063(19) 0.32415(14) 0.44754(14) 0.0341(7) Uani 1 1 d . . .
H75 H 0.1658 0.3459 0.4120 0.041 Uiso 1 1 calc R . .
C76 C 0.25909(18) 0.32507(13) 0.48493(14) 0.0288(7) Uani 1 1 d . . .
H76 H 0.2969 0.3473 0.4745 0.035 Uiso 1 1 calc R . .
C77 C 0.03629(19) 0.29356(16) 0.42169(16) 0.0432(9) Uani 1 1 d . . .
H77d H 0.0048 0.3135 0.4428 0.065 Uiso 1 1 calc R . .
H77e H 0.0160 0.2564 0.4138 0.065 Uiso 1 1 calc R . .
H77f H 0.0319 0.3116 0.3832 0.065 Uiso 1 1 calc R . .
Ga2 Ga 0.12022(2) 0.672673(13) 0.334728(16) 0.01967(8) Uani 1 1 d . . .
N1A N 0.11724(14) 0.75613(9) 0.32946(11) 0.0234(5) Uani 1 1 d . . .
N11A N 0.23437(13) 0.67539(9) 0.32784(11) 0.0218(5) Uani 1 1 d . . .
N12A N 0.27791(14) 0.72164(9) 0.33218(11) 0.0224(5) Uani 1 1 d . . .
N21A N 0.00678(13) 0.67707(9) 0.34406(11) 0.0217(5) Uani 1 1 d . . .
N22A N -0.03963(14) 0.72176(9) 0.33490(11) 0.0225(5) Uani 1 1 d . . .
N41A N 0.11810(14) 0.59475(9) 0.33856(10) 0.0221(5) Uani 1 1 d . . .
N51A N 0.16314(14) 0.67834(10) 0.42738(11) 0.0231(5) Uani 1 1 d . . .
N52A N 0.19183(14) 0.63367(9) 0.46161(11) 0.0233(5) Uani 1 1 d . . .
N61A N 0.08125(14) 0.67043(9) 0.24122(11) 0.0227(5) Uani 1 1 d . . .
N62A N 0.05704(15) 0.62278(10) 0.21192(11) 0.0263(5) Uani 1 1 d . . .
C1A C 0.18482(18) 0.78649(11) 0.35625(13) 0.0244(6) Uani 1 1 d . . .
C2A C 0.26315(18) 0.76882(11) 0.36156(13) 0.0230(6) Uani 1 1 d . . .
C3A C 0.32848(19) 0.80031(12) 0.39115(13) 0.0286(7) Uani 1 1 d . . .
H3A H 0.3806 0.7874 0.3948 0.034 Uiso 1 1 calc R . .
C4A C 0.3199(2) 0.85043(13) 0.41564(14) 0.0312(7) Uani 1 1 d . . .
C5A C 0.2436(2) 0.86759(13) 0.41198(14) 0.0326(7) Uani 1 1 d . . .
H5A H 0.2368 0.9011 0.4298 0.039 Uiso 1 1 calc R . .
C6A C 0.1777(2) 0.83713(12) 0.38314(14) 0.0301(7) Uani 1 1 d . . .
H6A H 0.1261 0.8502 0.3811 0.036 Uiso 1 1 calc R . .
C7A C 0.3921(2) 0.88464(15) 0.44543(17) 0.0428(9) Uani 1 1 d . . .
H7Aa H 0.4370 0.8612 0.4664 0.064 Uiso 1 1 calc R . .
H7Ab H 0.3801 0.9091 0.4747 0.064 Uiso 1 1 calc R . .
H7Ac H 0.4061 0.9060 0.4146 0.064 Uiso 1 1 calc R . .
C11A C 0.26660(17) 0.63953(12) 0.29931(13) 0.0256(6) Uani 1 1 d . . .
H11A H 0.2481 0.6035 0.2896 0.031 Uiso 1 1 calc R . .
C12A C 0.33115(18) 0.66238(12) 0.28581(14) 0.0279(7) Uani 1 1 d . . .
H12A H 0.3644 0.6454 0.2659 0.034 Uiso 1 1 calc R . .
C13A C 0.33699(17) 0.71410(12) 0.30692(13) 0.0254(6) Uani 1 1 d . . .
H13A H 0.3755 0.7402 0.3044 0.030 Uiso 1 1 calc R . .
C21A C -0.02035(17) 0.64440(12) 0.37920(13) 0.0240(6) Uani 1 1 d . . .
H21A H 0.0016 0.6100 0.3936 0.029 Uiso 1 1 calc R . .
C22A C -0.08523(18) 0.66788(12) 0.39165(14) 0.0280(7) Uani 1 1 d . . .
H22A H -0.1159 0.6529 0.4149 0.034 Uiso 1 1 calc R . .
C23A C -0.09563(18) 0.71683(13) 0.36351(14) 0.0296(7) Uani 1 1 d . . .
H23A H -0.1351 0.7430 0.3638 0.035 Uiso 1 1 calc R . .
C31A C 0.04735(18) 0.78354(12) 0.29959(13) 0.0243(6) Uani 1 1 d . . .
C32A C -0.02955(18) 0.76560(11) 0.29863(13) 0.0243(6) Uani 1 1 d . . .
C33A C -0.09753(19) 0.79372(13) 0.26698(14) 0.0300(7) Uani 1 1 d . . .
H33A H -0.1484 0.7805 0.2666 0.036 Uiso 1 1 calc R . .
C34A C -0.0930(2) 0.84112(14) 0.23554(15) 0.0359(8) Uani 1 1 d . . .
C35A C -0.0183(2) 0.85829(14) 0.23480(16) 0.0379(8) Uani 1 1 d . . .
H35A H -0.0143 0.8899 0.2126 0.045 Uiso 1 1 calc R . .
C36A C 0.0504(2) 0.83049(12) 0.26568(15) 0.0311(7) Uani 1 1 d . . .
H36A H 0.1006 0.8432 0.2641 0.037 Uiso 1 1 calc R . .
C37A C -0.1677(2) 0.87175(17) 0.20391(18) 0.0529(11) Uani 1 1 d . . .
H37a H -0.2092 0.8463 0.1816 0.079 Uiso 1 1 calc R . .
H37b H -0.1567 0.8977 0.1756 0.079 Uiso 1 1 calc R . .
H37c H -0.1862 0.8912 0.2338 0.079 Uiso 1 1 calc R . .
C41A C 0.17930(17) 0.56589(11) 0.38106(13) 0.0231(6) Uani 1 1 d . . .
C42A C 0.21921(17) 0.58631(11) 0.43854(13) 0.0233(6) Uani 1 1 d . . .
C43A C 0.28511(18) 0.55944(12) 0.47779(14) 0.0295(7) Uani 1 1 d . . .
H43A H 0.3127 0.5753 0.5158 0.035 Uiso 1 1 calc R . .
C44A C 0.31065(18) 0.51027(13) 0.46226(15) 0.0316(7) Uani 1 1 d . . .
C45A C 0.26939(18) 0.48829(13) 0.40630(15) 0.0303(7) Uani 1 1 d . . .
H45A H 0.2847 0.4539 0.3952 0.036 Uiso 1 1 calc R . .
C46A C 0.20604(18) 0.51591(12) 0.36646(14) 0.0270(6) Uani 1 1 d . . .
H46A H 0.1800 0.5004 0.3280 0.032 Uiso 1 1 calc R . .
C47A C 0.3824(2) 0.48171(14) 0.50466(17) 0.0404(8) Uani 1 1 d . . .
H47a H 0.3643 0.4539 0.5275 0.061 Uiso 1 1 calc R . .
H47b H 0.4159 0.5081 0.5328 0.061 Uiso 1 1 calc R . .
H47c H 0.4135 0.4647 0.4811 0.061 Uiso 1 1 calc R . .
C51A C 0.14419(18) 0.71405(13) 0.46428(14) 0.0270(6) Uani 1 1 d . . .
H51A H 0.1218 0.7489 0.4525 0.032 Uiso 1 1 calc R . .
C52A C 0.16202(19) 0.69273(13) 0.52213(14) 0.0307(7) Uani 1 1 d . . .
H52A H 0.1548 0.7097 0.5567 0.037 Uiso 1 1 calc R . .
C53A C 0.19230(19) 0.64191(13) 0.51904(13) 0.0298(7) Uani 1 1 d . . .
H53A H 0.2104 0.6170 0.5516 0.036 Uiso 1 1 calc R . .
C61A C 0.10380(18) 0.70169(12) 0.20231(13) 0.0270(6) Uani 1 1 d . . .
H61A H 0.1241 0.7375 0.2107 0.032 Uiso 1 1 calc R . .
C62A C 0.0934(2) 0.67464(14) 0.14825(14) 0.0344(7) Uani 1 1 d . . .
H62A H 0.1045 0.6879 0.1133 0.041 Uiso 1 1 calc R . .
C63A C 0.0638(2) 0.62499(14) 0.15580(14) 0.0356(8) Uani 1 1 d . . .
H63A H 0.0503 0.5968 0.1265 0.043 Uiso 1 1 calc R . .
C71A C 0.05469(17) 0.56587(11) 0.29882(13) 0.0221(6) Uani 1 1 d . . .
C72A C 0.02280(18) 0.58062(11) 0.23782(13) 0.0253(6) Uani 1 1 d . . .
C73A C -0.0431(2) 0.55377(12) 0.19924(15) 0.0328(7) Uani 1 1 d . . .
H73A H -0.0637 0.5650 0.1582 0.039 Uiso 1 1 calc R . .
C74A C -0.0790(2) 0.51112(12) 0.21935(15) 0.0327(7) Uani 1 1 d . . .
C75A C -0.04841(18) 0.49692(12) 0.28053(14) 0.0279(7) Uani 1 1 d . . .
H75A H -0.0727 0.4684 0.2959 0.034 Uiso 1 1 calc R . .
C76A C 0.01625(17) 0.52365(11) 0.31876(14) 0.0254(6) Uani 1 1 d . . .
H76A H 0.0354 0.5131 0.3601 0.030 Uiso 1 1 calc R . .
C77A C -0.1474(2) 0.48110(15) 0.17587(17) 0.0476(10) Uani 1 1 d . . .
H77a H -0.1287 0.4458 0.1665 0.071 Uiso 1 1 calc R . .
H77b H -0.1681 0.5022 0.1385 0.071 Uiso 1 1 calc R . .
H77c H -0.1900 0.4758 0.1943 0.071 Uiso 1 1 calc R . .
Cl1 Cl 0.83259(11) 0.58148(7) 1.03555(8) 0.0461(6) Uani 0.528(3) 1 d PD C 1
Cl2 Cl 0.76082(19) 0.48239(10) 0.97289(13) 0.0896(11) Uani 0.528(3) 1 d PD C 1
C1S C 0.8465(4) 0.5216(2) 1.0004(3) 0.0345(14) Uiso 0.528(3) 1 d PD C 1
H1Sa H 0.8668 0.5308 0.9664 0.041 Uiso 0.528(3) 1 calc PR C 1
H1Sb H 0.8880 0.4998 1.0297 0.041 Uiso 0.528(3) 1 calc PR C 1
Cl1A Cl 0.6918(5) 0.6238(3) 1.0065(4) 0.112(3) Uani 0.238(4) 1 d PD D 2
Cl2A Cl 0.7072(6) 0.5031(3) 1.0069(3) 0.114(4) Uani 0.238(4) 1 d PD D 2
C1SA C 0.73812(13) 0.56649(6) 0.98548(8) 0.097(8) Uiso 0.238(4) 1 d PD D 2
H1Sc H 0.7967 0.5698 1.0041 0.117 Uiso 0.238(4) 1 calc PR D 2
H1Sd H 0.7267 0.5668 0.9410 0.117 Uiso 0.238(4) 1 calc PR D 2
Cl3 Cl 0.67373(13) 0.44401(6) 0.81514(8) 0.0811(10) Uani 0.533(4) 1 d PR F 1
Cl4 Cl 0.81403(13) 0.50379(6) 0.80711(8) 0.0770(9) Uani 0.533(4) 1 d PR F 1
C2S C 0.71158(13) 0.49842(6) 0.78623(8) 0.082(3) Uiso 0.533(4) 1 d PR F 1
H2Sa H 0.6909 0.4965 0.7415 0.098 Uiso 0.533(4) 1 calc PR F 1
H2Sb H 0.6903 0.5321 0.7987 0.098 Uiso 0.533(4) 1 calc PR F 1
P1 P 0.22613(5) 0.63271(3) 0.69207(4) 0.02705(17) Uani 1 1 d . . .
F1 F 0.27219(11) 0.66504(7) 0.65328(8) 0.0354(4) Uani 1 1 d . . .
F2 F 0.24253(16) 0.68122(8) 0.73922(10) 0.0557(6) Uani 1 1 d . . .
F3 F 0.14462(13) 0.66058(10) 0.65384(11) 0.0609(7) Uani 1 1 d . . .
F4 F 0.18009(12) 0.60063(8) 0.73055(9) 0.0452(5) Uani 1 1 d . . .
F5 F 0.20844(15) 0.58433(8) 0.64411(9) 0.0548(6) Uani 1 1 d . . .
F6 F 0.30758(12) 0.60467(8) 0.72967(9) 0.0452(5) Uani 1 1 d . . .
P1A P 0.56767(6) 0.60742(3) 0.64876(4) 0.0361(2) Uani 1 1 d . . .
F1A F 0.61660(16) 0.62859(9) 0.60644(12) 0.0654(7) Uani 1 1 d . . .
F2A F 0.58950(15) 0.54651(8) 0.63785(12) 0.0607(7) Uani 1 1 d . . .
F3A F 0.64659(17) 0.61110(12) 0.70484(13) 0.0852(9) Uani 1 1 d . . .
F4A F 0.52027(17) 0.58573(9) 0.69215(13) 0.0671(8) Uani 1 1 d . . .
F5A F 0.54588(17) 0.66810(8) 0.65966(13) 0.0706(8) Uani 1 1 d . . .
F6A F 0.48964(18) 0.60278(13) 0.59258(15) 0.0915(10) Uani 1 1 d . . .
P1B P 0.02033(5) 0.87395(3) 0.46915(4) 0.03290(19) Uani 1 1 d . . .
F1B F 0.06115(12) 0.90976(8) 0.42973(9) 0.0422(5) Uani 1 1 d . . .
F2B F 0.10414(13) 0.84720(10) 0.50321(11) 0.0583(6) Uani 1 1 d . . .
F3B F -0.02098(13) 0.83839(9) 0.50865(10) 0.0519(6) Uani 1 1 d . . .
F4B F 0.00399(14) 0.82715(8) 0.41966(10) 0.0523(6) Uani 1 1 d . . .
F5B F -0.06417(13) 0.90007(10) 0.43455(12) 0.0610(6) Uani 1 1 d . . .
F6B F 0.03699(16) 0.92073(9) 0.51828(11) 0.0628(7) Uani 1 1 d . . .
O1W O 0.34877(13) 0.54973(6) 0.62065(8) 0.054(3) Uani 0.343(9) 1 d PR . .
C1Q C 0.0338(4) 0.4774(3) 0.4857(3) 0.0391(16) Uiso 0.50 1 d PD A -1
C2Q C -0.0478(4) 0.4669(3) 0.4773(4) 0.0330(18) Uiso 0.50 1 d PD A -1
H2Q H -0.0723 0.4358 0.4553 0.040 Uiso 0.50 1 calc PR A -1
C3Q C -0.0923(5) 0.5014(3) 0.5006(4) 0.0483(19) Uiso 0.50 1 d PD A -1
H3Q H -0.1460 0.4927 0.4973 0.058 Uiso 0.50 1 calc PR A -1
C4Q C -0.0575(5) 0.5501(4) 0.5297(4) 0.049(2) Uiso 0.50 1 d PD A -1
H4Q H -0.0880 0.5754 0.5442 0.059 Uiso 0.50 1 calc PR A -1
C5Q C 0.0224(5) 0.5595(4) 0.5363(4) 0.053(2) Uiso 0.50 1 d PD A -1
H5Q H 0.0474 0.5909 0.5574 0.063 Uiso 0.50 1 calc PR A -1
C6Q C 0.0667(5) 0.5245(3) 0.5130(4) 0.041(2) Uiso 0.50 1 d PD A -1
H6Q H 0.1204 0.5334 0.5159 0.049 Uiso 0.50 1 calc PR A -1
C7Q C 0.0851(6) 0.4405(4) 0.4641(4) 0.057(2) Uiso 0.50 1 d PD A -1
H7Qa H 0.0984 0.4087 0.4906 0.085 Uiso 0.50 1 calc PR A -1
H7Qb H 0.1343 0.4594 0.4647 0.085 Uiso 0.50 1 calc PR A -1
H7Qc H 0.0566 0.4289 0.4227 0.085 Uiso 0.50 1 calc PR A -1
C1T C 0.4775(7) 0.4815(5) 1.1398(5) 0.052(3) Uiso 0.374(7) 1 d PD B 2
C2T C 0.4835(6) 0.5071(4) 1.0882(5) 0.043(3) Uiso 0.374(7) 1 d PD B 2
H2T H 0.4374 0.5065 1.0535 0.051 Uiso 0.374(7) 1 calc PR B 2
C3T C 0.5498(7) 0.5332(4) 1.0826(5) 0.041(3) Uiso 0.374(7) 1 d PD B 2
H3T H 0.5518 0.5504 1.0465 0.049 Uiso 0.374(7) 1 calc PR B 2
C4T C 0.6176(8) 0.5313(6) 1.1390(5) 0.060(4) Uiso 0.374(7) 1 d PD B 2
H4T H 0.6677 0.5463 1.1400 0.072 Uiso 0.374(7) 1 calc PR B 2
C5T C 0.6079(7) 0.5062(4) 1.1944(4) 0.039(3) Uiso 0.374(7) 1 d PD B 2
H5T H 0.6500 0.5058 1.2317 0.047 Uiso 0.374(7) 1 calc PR B 2
C6T C 0.5360(7) 0.4839(5) 1.1885(5) 0.043(3) Uiso 0.374(7) 1 d PD B 2
H6T H 0.5283 0.4687 1.2238 0.052 Uiso 0.374(7) 1 calc PR B 2
C7T C 0.4051(8) 0.4507(6) 1.1407(7) 0.092(5) Uiso 0.374(7) 1 d PD B 2
H7Ta H 0.4136 0.4355 1.1812 0.139 Uiso 0.374(7) 1 calc PR B 2
H7Tb H 0.3952 0.4213 1.1110 0.139 Uiso 0.374(7) 1 calc PR B 2
H7Tc H 0.3589 0.4752 1.1307 0.139 Uiso 0.374(7) 1 calc PR B 2
C1U C 0.5953(5) 0.5474(3) 1.0960(3) 0.061(2) Uiso 0.626(7) 1 d PD B 1
C2U C 0.5185(5) 0.5255(3) 1.0841(3) 0.0504(19) Uiso 0.626(7) 1 d PD B 1
H2U H 0.4803 0.5307 1.0454 0.060 Uiso 0.626(7) 1 calc PR B 1
C3U C 0.4976(5) 0.4966(4) 1.1274(4) 0.069(2) Uiso 0.626(7) 1 d PD B 1
H3U H 0.4452 0.4826 1.1200 0.083 Uiso 0.626(7) 1 calc PR B 1
C4U C 0.5607(6) 0.4885(4) 1.1861(4) 0.063(2) Uiso 0.626(7) 1 d PD B 1
H4U H 0.5519 0.4695 1.2191 0.075 Uiso 0.626(7) 1 calc PR B 1
C5U C 0.6338(5) 0.5110(3) 1.1883(4) 0.065(2) Uiso 0.626(7) 1 d PD B 1
H5U H 0.6768 0.5030 1.2237 0.078 Uiso 0.626(7) 1 calc PR B 1
C6U C 0.6513(6) 0.5406(4) 1.1503(4) 0.081(3) Uiso 0.626(7) 1 d PD B 1
H6U H 0.7021 0.5575 1.1594 0.097 Uiso 0.626(7) 1 calc PR B 1
C7U C 0.6164(6) 0.5832(4) 1.0506(5) 0.106(4) Uiso 0.626(7) 1 d PD B 1
H7Ua H 0.6606 0.5669 1.0394 0.158 Uiso 0.626(7) 1 calc PR B 1
H7Ub H 0.6325 0.6190 1.0684 0.158 Uiso 0.626(7) 1 calc PR B 1
H7Uc H 0.5698 0.5869 1.0144 0.158 Uiso 0.626(7) 1 calc PR B 1
C1X C 0.8389(5) 0.5149(4) 0.8223(5) 0.098(7) Uiso 0.411(6) 1 d PG G 2
C2X C 0.7648(6) 0.5116(4) 0.7781(4) 0.058(3) Uiso 0.411(6) 1 d PG G 2
H2X H 0.7549 0.5315 0.7415 0.070 Uiso 0.411(6) 1 calc PR G 2
C3X C 0.7050(5) 0.4793(5) 0.7874(5) 0.145(8) Uiso 0.411(6) 1 d PG G 2
H3X H 0.6544 0.4770 0.7572 0.175 Uiso 0.411(6) 1 calc PR G 2
C4X C 0.7194(7) 0.4502(4) 0.8409(6) 0.114(7) Uiso 0.411(6) 1 d PG G 2
H4X H 0.6786 0.4280 0.8473 0.137 Uiso 0.411(6) 1 calc PR G 2
C5X C 0.7936(8) 0.4535(4) 0.8851(4) 0.139(7) Uiso 0.411(6) 1 d PG G 2
H5X H 0.8034 0.4336 0.9217 0.167 Uiso 0.411(6) 1 calc PR G 2
C6X C 0.8533(6) 0.4858(5) 0.8758(4) 0.086(4) Uiso 0.411(6) 1 d PG G 2
H6X H 0.9039 0.4881 0.9060 0.103 Uiso 0.411(6) 1 calc PR G 2
C7X C 0.90755(13) 0.54180(6) 0.81356(8) 0.063(3) Uiso 0.411(6) 1 d PR G 2
H7Xa H 0.9083 0.5356 0.7721 0.095 Uiso 0.411(6) 1 calc PR G 2
H7Xb H 0.9565 0.5272 0.8422 0.095 Uiso 0.411(6) 1 calc PR G 2
H7Xc H 0.9043 0.5808 0.8205 0.095 Uiso 0.411(6) 1 calc PR G 2
C1Y C 0.84021(13) 0.52180(6) 1.02803(8) 0.070 Uiso 0.185(4) 1 d PR E 3
C2Y C 0.78402(13) 0.48290(6) 0.99944(8) 0.070 Uiso 0.185(4) 1 d PR E 3
H2Y H 0.8002 0.4465 0.9969 0.084 Uiso 0.185(4) 1 calc PR E 3
C3Y C 0.70416(13) 0.49732(6) 0.97452(8) 0.070 Uiso 0.185(4) 1 d PR E 3
H3Y H 0.6658 0.4707 0.9550 0.084 Uiso 0.185(4) 1 calc PR E 3
C4Y C 0.68049(13) 0.55061(6) 0.97818(8) 0.070 Uiso 0.185(4) 1 d PR E 3
H4Y H 0.6259 0.5605 0.9611 0.084 Uiso 0.185(4) 1 calc PR E 3
C5Y C 0.73668(13) 0.58949(6) 1.00677(8) 0.070 Uiso 0.185(4) 1 d PR E 3
H5Y H 0.7205 0.6259 1.0093 0.084 Uiso 0.185(4) 1 calc PR E 3
C6Y C 0.81654(13) 0.57510(6) 1.03169(8) 0.070 Uiso 0.185(4) 1 d PR E 3
H6Y H 0.8549 0.6017 1.0512 0.084 Uiso 0.185(4) 1 calc PR E 3
C7Y C 0.91866(13) 0.52892(6) 1.05413(8) 0.070 Uiso 0.185(4) 1 d PR E 3
H7Ya H 0.9451 0.4935 1.0625 0.105 Uiso 0.185(4) 1 calc PR E 3
H7Yb H 0.9279 0.5489 1.0921 0.105 Uiso 0.185(4) 1 calc PR E 3
H7Yc H 0.9406 0.5496 1.0269 0.105 Uiso 0.185(4) 1 calc PR E 3

loop_
_atom_site_aniso_label
_atom_site_aniso_U_11
_atom_site_aniso_U_22
_atom_site_aniso_U_33
_atom_site_aniso_U_23
_atom_site_aniso_U_13
_atom_site_aniso_U_12
Ga1 0.01501(16) 0.02554(18) 0.02082(17) -0.00072(15) 0.00581(13) -0.00033(15)
N1 0.0171(11) 0.0279(12) 0.0209(12) -0.0005(10) 0.0072(10) 0.0034(10)
N11 0.0192(12) 0.0273(13) 0.0234(13) 0.0010(10) 0.0074(10) 0.0022(10)
N12 0.0167(11) 0.0244(12) 0.0247(13) 0.0035(10) 0.0059(10) 0.0024(10)
N21 0.0164(11) 0.0295(13) 0.0203(12) -0.0001(10) 0.0065(10) 0.0001(10)
N22 0.0183(11) 0.0250(12) 0.0232(12) 0.0015(10) 0.0084(10) 0.0023(10)
N41 0.0149(11) 0.0338(13) 0.0212(12) -0.0007(10) 0.0048(10) -0.0016(10)
N51 0.0167(11) 0.0276(13) 0.0202(12) -0.0006(10) 0.0065(10) -0.0013(10)
N52 0.0161(11) 0.0245(12) 0.0216(12) 0.0010(10) 0.0053(10) -0.0013(10)
N61 0.0184(12) 0.0300(13) 0.0245(13) -0.0037(11) 0.0067(10) -0.0039(10)
N62 0.0211(13) 0.0310(13) 0.0293(14) -0.0072(11) 0.0095(11) -0.0048(11)
C1 0.0164(13) 0.0288(15) 0.0199(14) 0.0064(12) 0.0045(11) 0.0017(12)
C2 0.0202(14) 0.0233(14) 0.0220(14) 0.0047(11) 0.0061(12) 0.0013(11)
C3 0.0178(14) 0.0296(15) 0.0252(16) 0.0067(12) 0.0060(12) 0.0035(12)
C4 0.0208(15) 0.0327(16) 0.0232(15) 0.0052(12) 0.0036(12) -0.0007(12)
C5 0.0252(15) 0.0320(16) 0.0221(15) 0.0002(13) 0.0044(12) -0.0025(13)
C6 0.0240(15) 0.0323(16) 0.0219(15) 0.0017(12) 0.0059(12) 0.0030(13)
C7 0.0225(16) 0.0458(19) 0.0324(18) 0.0026(15) -0.0009(14) 0.0007(14)
C11 0.0281(16) 0.0279(15) 0.0311(17) -0.0039(13) 0.0126(13) -0.0011(13)
C12 0.0320(17) 0.0247(15) 0.045(2) -0.0012(14) 0.0174(16) 0.0055(13)
C13 0.0264(16) 0.0263(15) 0.0352(18) 0.0029(13) 0.0107(14) 0.0059(13)
C21 0.0251(15) 0.0302(16) 0.0240(15) 0.0064(13) 0.0085(13) 0.0017(13)
C22 0.0311(17) 0.0274(15) 0.0321(17) 0.0087(13) 0.0089(14) 0.0054(13)
C23 0.0256(15) 0.0249(15) 0.0322(17) 0.0011(13) 0.0103(13) 0.0058(12)
C31 0.0159(13) 0.0256(14) 0.0211(14) -0.0008(12) 0.0065(11) 0.0001(11)
C32 0.0187(14) 0.0252(14) 0.0192(14) 0.0018(11) 0.0050(11) 0.0026(11)
C33 0.0163(13) 0.0314(15) 0.0267(15) 0.0018(12) 0.0088(12) 0.0039(12)
C34 0.0195(14) 0.0360(16) 0.0259(15) 0.0015(13) 0.0091(12) 0.0011(13)
C35 0.0265(16) 0.0336(16) 0.0217(15) 0.0060(13) 0.0069(13) 0.0008(13)
C36 0.0224(15) 0.0294(15) 0.0249(16) 0.0039(12) 0.0053(13) 0.0039(12)
C37 0.0266(16) 0.0483(19) 0.0337(18) 0.0067(15) 0.0151(15) 0.0013(15)
C41 0.0159(13) 0.0300(15) 0.0184(14) 0.0011(12) 0.0034(11) 0.0003(12)
C42 0.0183(14) 0.0267(14) 0.0188(14) 0.0009(11) 0.0046(11) -0.0001(11)
C43 0.0170(13) 0.0298(15) 0.0216(14) 0.0020(12) 0.0036(12) 0.0005(12)
C44 0.0204(14) 0.0381(17) 0.0221(15) 0.0001(13) 0.0074(12) 0.0030(13)
C45 0.0227(15) 0.0375(17) 0.0212(15) -0.0040(13) 0.0050(12) 0.0007(13)
C46 0.0208(15) 0.0337(16) 0.0235(15) -0.0057(13) 0.0034(12) -0.0045(13)
C47 0.0240(16) 0.049(2) 0.0331(18) -0.0074(15) 0.0147(14) -0.0039(15)
C51 0.0241(15) 0.0251(14) 0.0240(15) -0.0042(12) 0.0073(12) -0.0017(12)
C52 0.0345(17) 0.0231(15) 0.0307(17) -0.0008(13) 0.0071(14) 0.0004(13)
C53 0.0259(16) 0.0269(15) 0.0284(16) 0.0054(13) 0.0096(13) -0.0012(12)
C61 0.0282(16) 0.0291(16) 0.0377(18) 0.0021(14) 0.0149(14) -0.0008(13)
C62 0.047(2) 0.0298(17) 0.047(2) -0.0036(15) 0.0234(18) -0.0105(16)
C63 0.0363(19) 0.0337(17) 0.045(2) -0.0138(16) 0.0202(16) -0.0134(15)
C71 0.0173(14) 0.0321(16) 0.0221(15) -0.0064(12) 0.0056(12) -0.0006(12)
C72 0.0198(14) 0.0336(16) 0.0256(16) -0.0098(13) 0.0073(12) -0.0049(13)
C73 0.0182(15) 0.0417(18) 0.0290(17) -0.0108(14) 0.0057(13) -0.0038(13)
C74 0.0166(14) 0.049(2) 0.0288(17) -0.0138(15) 0.0021(13) 0.0013(14)
C75 0.0262(16) 0.0477(19) 0.0241(16) -0.0043(14) 0.0013(13) 0.0054(15)
C76 0.0187(14) 0.0426(18) 0.0248(15) -0.0034(14) 0.0061(12) -0.0008(13)
C77 0.0198(16) 0.065(2) 0.038(2) -0.0142(17) -0.0021(14) 0.0022(16)
Ga2 0.01684(16) 0.02099(17) 0.02094(17) 0.00101(14) 0.00554(13) 0.00049(14)
N1A 0.0221(12) 0.0246(12) 0.0243(12) -0.0007(10) 0.0084(10) -0.0012(11)
N11A 0.0161(11) 0.0223(12) 0.0251(13) 0.0016(10) 0.0035(10) -0.0019(10)
N12A 0.0194(12) 0.0251(12) 0.0230(13) 0.0004(10) 0.0069(10) -0.0019(10)
N21A 0.0172(11) 0.0221(11) 0.0252(13) -0.0002(10) 0.0055(10) 0.0002(10)
N22A 0.0177(12) 0.0238(12) 0.0261(13) 0.0001(10) 0.0069(10) 0.0035(10)
N41A 0.0202(12) 0.0231(12) 0.0191(12) 0.0009(10) 0.0003(10) 0.0007(10)
N51A 0.0188(12) 0.0257(12) 0.0239(13) 0.0000(10) 0.0055(10) 0.0000(10)
N52A 0.0229(12) 0.0245(12) 0.0215(12) 0.0012(10) 0.0055(10) -0.0023(10)
N61A 0.0232(12) 0.0225(12) 0.0217(12) 0.0028(10) 0.0062(10) 0.0007(10)
N62A 0.0303(14) 0.0248(12) 0.0216(12) 0.0002(10) 0.0047(11) -0.0017(11)
C1A 0.0271(15) 0.0230(14) 0.0240(15) 0.0025(12) 0.0095(13) -0.0032(12)
C2A 0.0235(15) 0.0235(14) 0.0217(15) 0.0014(12) 0.0066(12) -0.0013(12)
C3A 0.0253(15) 0.0344(17) 0.0244(15) 0.0024(13) 0.0050(13) -0.0048(13)
C4A 0.0370(18) 0.0297(16) 0.0248(16) 0.0031(13) 0.0068(14) -0.0107(14)
C5A 0.0427(19) 0.0262(16) 0.0298(17) -0.0022(13) 0.0126(15) -0.0048(14)
C6A 0.0350(17) 0.0247(15) 0.0329(17) -0.0001(13) 0.0139(15) 0.0003(13)
C7A 0.040(2) 0.044(2) 0.039(2) -0.0070(16) 0.0049(16) -0.0167(17)
C11A 0.0246(15) 0.0278(15) 0.0251(15) 0.0004(12) 0.0090(13) 0.0041(12)
C12A 0.0219(15) 0.0358(17) 0.0272(16) 0.0030(13) 0.0091(13) 0.0052(13)
C13A 0.0184(14) 0.0313(15) 0.0286(16) 0.0042(13) 0.0104(13) -0.0004(12)
C21A 0.0223(14) 0.0262(14) 0.0223(14) -0.0005(12) 0.0054(12) -0.0024(12)
C22A 0.0239(15) 0.0341(16) 0.0293(16) -0.0004(13) 0.0129(13) -0.0029(13)
C23A 0.0213(15) 0.0356(17) 0.0336(17) -0.0042(14) 0.0110(14) 0.0018(13)
C31A 0.0239(15) 0.0237(14) 0.0255(15) 0.0001(12) 0.0077(13) 0.0045(12)
C32A 0.0248(15) 0.0240(14) 0.0250(15) 0.0000(12) 0.0090(13) 0.0042(12)
C33A 0.0256(16) 0.0355(17) 0.0306(17) 0.0024(14) 0.0112(14) 0.0076(13)
C34A 0.0377(19) 0.0372(18) 0.0343(18) 0.0083(15) 0.0134(16) 0.0164(15)
C35A 0.044(2) 0.0318(17) 0.041(2) 0.0116(15) 0.0176(17) 0.0094(15)
C36A 0.0299(17) 0.0268(15) 0.0396(18) 0.0065(14) 0.0154(15) 0.0060(13)
C37A 0.048(2) 0.067(3) 0.047(2) 0.022(2) 0.0190(19) 0.032(2)
C41A 0.0212(14) 0.0232(14) 0.0250(15) 0.0026(12) 0.0075(12) -0.0016(12)
C42A 0.0203(14) 0.0245(14) 0.0228(15) 0.0038(12) 0.0031(12) -0.0003(12)
C43A 0.0246(15) 0.0308(16) 0.0295(16) 0.0046(13) 0.0033(13) -0.0002(13)
C44A 0.0224(15) 0.0340(17) 0.0345(18) 0.0101(14) 0.0033(14) 0.0034(13)
C45A 0.0239(15) 0.0285(16) 0.0387(18) 0.0038(14) 0.0098(14) 0.0048(13)
C46A 0.0225(15) 0.0285(15) 0.0287(16) 0.0023(13) 0.0059(13) 0.0025(13)
C47A 0.0302(18) 0.0383(18) 0.043(2) 0.0132(16) -0.0026(16) 0.0074(15)
C51A 0.0238(15) 0.0302(15) 0.0276(16) -0.0028(13) 0.0089(13) -0.0003(12)
C52A 0.0310(16) 0.0394(18) 0.0240(16) -0.0059(14) 0.0116(13) -0.0089(14)
C53A 0.0339(17) 0.0351(17) 0.0187(14) 0.0007(13) 0.0057(13) -0.0069(14)
C61A 0.0238(15) 0.0296(16) 0.0271(16) 0.0052(13) 0.0071(13) 0.0027(13)
C62A 0.0391(19) 0.0405(18) 0.0250(16) 0.0043(14) 0.0117(15) 0.0015(15)
C63A 0.048(2) 0.0386(18) 0.0193(15) -0.0026(14) 0.0093(15) -0.0010(16)
C71A 0.0204(14) 0.0211(14) 0.0240(15) -0.0010(11) 0.0059(12) 0.0025(11)
C72A 0.0266(15) 0.0207(14) 0.0255(15) -0.0003(12) 0.0035(13) -0.0001(12)
C73A 0.0376(18) 0.0268(16) 0.0268(16) -0.0001(13) -0.0004(14) -0.0029(14)
C74A 0.0331(17) 0.0243(15) 0.0349(18) -0.0056(13) 0.0023(15) -0.0025(13)
C75A 0.0268(16) 0.0210(14) 0.0356(17) 0.0003(13) 0.0092(14) -0.0013(12)
C76A 0.0238(15) 0.0244(15) 0.0261(15) -0.0007(12) 0.0050(13) 0.0002(12)
C77A 0.049(2) 0.0381(19) 0.041(2) 0.0001(16) -0.0078(18) -0.0142(17)
Cl1 0.0491(11) 0.0474(10) 0.0431(10) 0.0157(8) 0.0161(8) 0.0054(8)
Cl2 0.105(2) 0.0674(15) 0.0733(18) 0.0045(13) -0.0058(16) -0.0270(15)
Cl1A 0.142(7) 0.089(5) 0.138(7) 0.020(4) 0.091(6) 0.025(4)
Cl2A 0.194(9) 0.074(4) 0.052(3) 0.020(3) 0.007(4) -0.049(5)
Cl3 0.138(3) 0.0505(12) 0.0403(12) 0.0022(9) 0.0071(14) -0.0274(14)
Cl4 0.107(2) 0.0617(14) 0.0705(17) 0.0259(13) 0.0386(18) 0.0313(15)
P1 0.0250(4) 0.0303(4) 0.0252(4) 0.0002(3) 0.0068(3) -0.0044(3)
F1 0.0329(10) 0.0431(11) 0.0284(10) 0.0035(8) 0.0071(8) -0.0124(8)
F2 0.0940(19) 0.0376(11) 0.0412(12) -0.0105(9) 0.0294(13) -0.0088(12)
F3 0.0297(11) 0.0830(17) 0.0639(15) 0.0346(13) 0.0059(11) 0.0080(11)
F4 0.0406(11) 0.0525(12) 0.0493(12) 0.0116(10) 0.0237(10) -0.0039(10)
F5 0.0781(17) 0.0451(12) 0.0403(12) -0.0127(10) 0.0169(12) -0.0294(12)
F6 0.0334(11) 0.0516(12) 0.0472(12) 0.0181(10) 0.0077(9) 0.0039(9)
P1A 0.0363(5) 0.0272(4) 0.0510(5) -0.0015(4) 0.0224(4) -0.0030(4)
F1A 0.0850(18) 0.0413(12) 0.0933(19) 0.0103(12) 0.0618(16) -0.0020(12)
F2A 0.0815(17) 0.0306(11) 0.0953(19) 0.0023(11) 0.0640(16) 0.0028(11)
F3A 0.0675(18) 0.086(2) 0.080(2) 0.0076(16) -0.0094(15) -0.0238(16)
F4A 0.095(2) 0.0377(12) 0.100(2) -0.0071(12) 0.0762(17) -0.0081(12)
F5A 0.091(2) 0.0320(11) 0.117(2) -0.0035(13) 0.0724(18) -0.0022(12)
F6A 0.0682(19) 0.083(2) 0.097(2) 0.0108(17) -0.0118(17) -0.0108(16)
P1B 0.0289(4) 0.0359(4) 0.0331(4) -0.0070(4) 0.0084(4) -0.0040(4)
F1B 0.0467(12) 0.0400(11) 0.0465(12) -0.0045(9) 0.0242(10) -0.0018(9)
F2B 0.0324(11) 0.0786(16) 0.0566(14) 0.0136(12) 0.0034(11) 0.0063(11)
F3B 0.0510(13) 0.0556(13) 0.0518(13) -0.0009(11) 0.0197(11) -0.0181(11)
F4B 0.0687(15) 0.0407(11) 0.0447(12) -0.0140(10) 0.0135(11) -0.0081(11)
F5B 0.0371(12) 0.0623(14) 0.0833(18) 0.0147(13) 0.0184(12) 0.0122(11)
F6B 0.0857(18) 0.0598(14) 0.0567(14) -0.0295(12) 0.0422(14) -0.0352(13)
O1W 0.041(5) 0.074(6) 0.048(5) -0.009(4) 0.016(4) 0.001(4)

loop_
_atom_type_symbol
_atom_type_description
_atom_type_scat_dispersion_real
_atom_type_scat_dispersion_imag
_atom_type_scat_source
C C 0.0181 0.0091 'International Tables Vol C Tables 4.2.6.8 and 6.1.1.4'
H H 0.0000 0.0000 'International Tables Vol C Tables 4.2.6.8 and 6.1.1.4'
Cl Cl 0.3639 0.7018 'International Tables Vol C Tables 4.2.6.8 and 6.1.1.4'
F F 0.0727 0.0534 'International Tables Vol C Tables 4.2.6.8 and 6.1.1.4'
Ga Ga -1.2846 0.7763 'International Tables Vol C Tables 4.2.6.8 and 6.1.1.4'
N N 0.0311 0.0180 'International Tables Vol C Tables 4.2.6.8 and 6.1.1.4'
O O 0.0492 0.0322 'International Tables Vol C Tables 4.2.6.8 and 6.1.1.4'
P P 0.2955 0.4335 'International Tables Vol C Tables 4.2.6.8 and 6.1.1.4'

loop_
_geom_angle_atom_site_label_1
_geom_angle_atom_site_label_2
_geom_angle_atom_site_label_3
_geom_angle
N1 Ga1 N11 87.87(9)
N1 Ga1 N21 86.62(9)
N1 Ga1 N41 178.88(10)
N1 Ga1 N51 93.39(9)
N1 Ga1 N61 92.34(10)
N11 Ga1 N21 174.48(9)
N11 Ga1 N61 87.53(10)
N41 Ga1 N11 93.00(10)
N41 Ga1 N21 92.51(9)
N41 Ga1 N51 87.28(9)
N41 Ga1 N61 87.00(10)
N51 Ga1 N11 91.87(9)
N51 Ga1 N21 88.60(9)
N51 Ga1 N61 174.21(9)
N61 Ga1 N21 92.55(9)
C1 N1 Ga1 121.06(17)
C31 N1 Ga1 122.51(18)
C31 N1 C1 116.4(2)
N12 N11 Ga1 122.20(17)
C11 N11 Ga1 128.2(2)
C11 N11 N12 105.6(2)
N11 N12 C2 121.6(2)
C13 N12 N11 110.5(2)
C13 N12 C2 127.6(3)
N22 N21 Ga1 122.94(17)
C21 N21 Ga1 127.65(19)
C21 N21 N22 106.1(2)
N21 N22 C32 122.5(2)
C23 N22 N21 109.8(2)
C23 N22 C32 127.7(2)
C41 N41 Ga1 121.43(18)
C71 N41 Ga1 121.69(18)
C71 N41 C41 116.9(2)
N52 N51 Ga1 123.39(17)
C51 N51 Ga1 126.95(19)
C51 N51 N52 106.4(2)
N51 N52 C42 122.4(2)
C53 N52 N51 109.7(2)
C53 N52 C42 127.9(2)
N62 N61 Ga1 122.38(18)
C61 N61 Ga1 127.8(2)
C61 N61 N62 106.4(2)
N61 N62 C72 122.0(2)
C63 N62 N61 110.2(3)
C63 N62 C72 127.7(3)
C2 C1 N1 122.4(3)
C2 C1 C6 116.6(3)
C6 C1 N1 120.9(3)
C1 C2 N12 120.7(3)
C3 C2 N12 117.8(3)
C3 C2 C1 121.5(3)
C2 C3 H3 119.3
C4 C3 C2 121.4(3)
C4 C3 H3 119.3
C3 C4 C5 117.1(3)
C3 C4 C7 121.4(3)
C5 C4 C7 121.5(3)
C4 C5 H5 119.0
C6 C5 C4 121.9(3)
C6 C5 H5 119.0
C1 C6 H6 119.3
C5 C6 C1 121.4(3)
C5 C6 H6 119.3
C4 C7 H7a 109.5
C4 C7 H7b 109.5
C4 C7 H7c 109.5
H7a C7 H7b 109.5
H7a C7 H7c 109.5
H7b C7 H7c 109.5
N11 C11 H11 124.7
N11 C11 C12 110.6(3)
C12 C11 H11 124.7
C11 C12 H12 127.1
C13 C12 C11 105.8(3)
C13 C12 H12 127.1
N12 C13 C12 107.5(3)
N12 C13 H13 126.3
C12 C13 H13 126.3
N21 C21 H21 124.6
N21 C21 C22 110.8(3)
C22 C21 H21 124.6
C21 C22 H22 127.5
C23 C22 C21 105.0(3)
C23 C22 H22 127.5
N22 C23 C22 108.2(3)
N22 C23 H23 125.9
C22 C23 H23 125.9
N1 C31 C32 122.5(2)
N1 C31 C36 121.1(3)
C36 C31 C32 116.3(2)
C31 C32 N22 120.9(2)
C33 C32 N22 117.7(2)
C33 C32 C31 121.3(3)
C32 C33 H33 119.2
C34 C33 C32 121.6(3)
C34 C33 H33 119.2
C33 C34 C35 117.5(3)
C33 C34 C37 121.6(3)
C35 C34 C37 120.9(3)
C34 C35 H35 119.3
C36 C35 C34 121.3(3)
C36 C35 H35 119.3
C31 C36 H36 119.0
C35 C36 C31 121.9(3)
C35 C36 H36 119.0
C34 C37 H37d 109.5
C34 C37 H37e 109.5
C34 C37 H37f 109.5
H37d C37 H37e 109.5
H37d C37 H37f 109.5
H37e C37 H37f 109.5
C42 C41 N41 122.8(3)
C42 C41 C46 116.2(3)
C46 C41 N41 121.0(3)
C41 C42 N52 120.6(2)
C43 C42 N52 117.9(3)
C43 C42 C41 121.4(3)
C42 C43 H43 119.2
C44 C43 C42 121.5(3)
C44 C43 H43 119.2
C43 C44 C45 117.2(3)
C43 C44 C47 121.3(3)
C45 C44 C47 121.5(3)
C44 C45 H45 119.3
C46 C45 C44 121.4(3)
C46 C45 H45 119.3
C41 C46 H46 118.9
C45 C46 C41 122.2(3)
C45 C46 H46 118.9
C44 C47 H47d 109.5
C44 C47 H47e 109.5
C44 C47 H47f 109.5
H47d C47 H47e 109.5
H47d C47 H47f 109.5
H47e C47 H47f 109.5
N51 C51 H51 124.7
N51 C51 C52 110.6(3)
C52 C51 H51 124.7
C51 C52 H52 127.3
C53 C52 C51 105.4(3)
C53 C52 H52 127.3
N52 C53 C52 107.9(3)
N52 C53 H53 126.1
C52 C53 H53 126.1
N61 C61 H61 125.0
N61 C61 C62 110.1(3)
C62 C61 H61 125.0
C61 C62 H62 127.1
C63 C62 C61 105.7(3)
C63 C62 H62 127.1
N62 C63 C62 107.5(3)
N62 C63 H63 126.2
C62 C63 H63 126.2
N41 C71 C72 121.6(3)
N41 C71 C76 122.0(3)
C76 C71 C72 116.3(3)
C71 C72 N62 120.9(3)
C73 C72 N62 117.6(3)
C73 C72 C71 121.4(3)
C72 C73 H73 119.3
C74 C73 C72 121.5(3)
C74 C73 H73 119.3
C73 C74 C75 117.7(3)
C73 C74 C77 120.6(3)
C75 C74 C77 121.7(3)
C74 C75 H75 119.2
C76 C75 C74 121.6(3)
C76 C75 H75 119.2
C71 C76 H76 119.3
C75 C76 C71 121.4(3)
C75 C76 H76 119.3
C74 C77 H77d 109.5
C74 C77 H77e 109.5
C74 C77 H77f 109.5
H77d C77 H77e 109.5
H77d C77 H77f 109.5
H77e C77 H77f 109.5
N1A Ga2 N11A 88.31(9)
N1A Ga2 N21A 86.93(9)
N1A Ga2 N61A 88.30(9)
N11A Ga2 N21A 174.93(9)
N11A Ga2 N61A 86.12(9)
N41A Ga2 N1A 177.56(10)
N41A Ga2 N11A 93.97(10)
N41A Ga2 N21A 90.82(10)
N41A Ga2 N51A 91.46(10)
N41A Ga2 N61A 90.97(10)
N51A Ga2 N1A 89.35(10)
N51A Ga2 N11A 91.68(9)
N51A Ga2 N21A 86.52(9)
N51A Ga2 N61A 176.82(10)
N61A Ga2 N21A 95.48(9)
C1A N1A Ga2 120.85(19)
C1A N1A C31A 117.9(2)
C31A N1A Ga2 121.27(19)
N12A N11A Ga2 124.08(17)
C11A N11A Ga2 126.26(19)
C11A N11A N12A 106.0(2)
N11A N12A C2A 122.9(2)
C13A N12A N11A 110.0(2)
C13A N12A C2A 127.1(2)
N22A N21A Ga2 125.51(17)
C21A N21A Ga2 124.73(19)
C21A N21A N22A 106.0(2)
N21A N22A C23A 110.3(2)
N21A N22A C32A 122.4(2)
C23A N22A C32A 127.3(2)
C41A N41A Ga2 121.05(18)
C71A N41A Ga2 119.99(18)
C71A N41A C41A 119.0(2)
N52A N51A Ga2 120.44(18)
C51A N51A Ga2 129.2(2)
C51A N51A N52A 106.2(2)
N51A N52A C42A 123.3(2)
C53A N52A N51A 110.1(2)
C53A N52A C42A 126.5(3)
N62A N61A Ga2 120.02(17)
C61A N61A Ga2 128.6(2)
C61A N61A N62A 105.8(2)
N61A N62A C72A 121.8(2)
C63A N62A N61A 110.0(2)
C63A N62A C72A 127.9(3)
N1A C1A C2A 123.5(3)
N1A C1A C6A 119.7(3)
C2A C1A C6A 116.7(3)
N12A C2A C1A 122.1(3)
C3A C2A N12A 117.0(3)
C3A C2A C1A 120.5(3)
C2A C3A H3A 119.1
C2A C3A C4A 121.7(3)
C4A C3A H3A 119.1
C3A C4A C7A 120.4(3)
C5A C4A C3A 118.2(3)
C5A C4A C7A 121.4(3)
C4A C5A H5A 119.3
C6A C5A C4A 121.3(3)
C6A C5A H5A 119.3
C1A C6A H6A 119.3
C5A C6A C1A 121.4(3)
C5A C6A H6A 119.3
C4A C7A H7Aa 109.5
C4A C7A H7Ab 109.5
C4A C7A H7Ac 109.5
H7Aa C7A H7Ab 109.5
H7Aa C7A H7Ac 109.5
H7Ab C7A H7Ac 109.5
N11A C11A H11A 124.8
N11A C11A C12A 110.3(3)
C12A C11A H11A 124.8
C11A C12A H12A 127.0
C13A C12A C11A 106.0(3)
C13A C12A H12A 127.0
N12A C13A C12A 107.6(3)
N12A C13A H13A 126.2
C12A C13A H13A 126.2
N21A C21A H21A 124.8
N21A C21A C22A 110.4(3)
C22A C21A H21A 124.8
C21A C22A H22A 127.3
C23A C22A C21A 105.5(3)
C23A C22A H22A 127.3
N22A C23A C22A 107.8(3)
N22A C23A H23A 126.1
C22A C23A H23A 126.1
N1A C31A C32A 123.4(3)
N1A C31A C36A 119.9(3)
C36A C31A C32A 116.7(3)
N22A C32A C31A 121.7(3)
C33A C32A N22A 116.9(3)
C33A C32A C31A 121.1(3)
C32A C33A H33A 119.4
C32A C33A C34A 121.3(3)
C34A C33A H33A 119.4
C33A C34A C37A 119.8(3)
C35A C34A C33A 118.1(3)
C35A C34A C37A 122.1(3)
C34A C35A H35A 119.3
C36A C35A C34A 121.5(3)
C36A C35A H35A 119.3
C31A C36A H36A 119.4
C35A C36A C31A 121.3(3)
C35A C36A H36A 119.4
C34A C37A H37a 109.5
C34A C37A H37b 109.5
C34A C37A H37c 109.5
H37a C37A H37b 109.5
H37a C37A H37c 109.5
H37b C37A H37c 109.5
C42A C41A N41A 122.5(3)
C42A C41A C46A 116.3(3)
C46A C41A N41A 121.2(3)
C41A C42A N52A 121.7(3)
C41A C42A C43A 121.4(3)
C43A C42A N52A 116.7(3)
C42A C43A H43A 119.4
C44A C43A C42A 121.1(3)
C44A C43A H43A 119.4
C43A C44A C45A 118.1(3)
C43A C44A C47A 120.8(3)
C45A C44A C47A 121.1(3)
C44A C45A H45A 119.6
C46A C45A C44A 120.8(3)
C46A C45A H45A 119.6
C41A C46A H46A 118.9
C45A C46A C41A 122.2(3)
C45A C46A H46A 118.9
C44A C47A H47a 109.5
C44A C47A H47b 109.5
C44A C47A H47c 109.5
H47a C47A H47b 109.5
H47a C47A H47c 109.5
H47b C47A H47c 109.5
N51A C51A H51A 124.9
N51A C51A C52A 110.2(3)
C52A C51A H51A 124.9
C51A C52A H52A 127.2
C53A C52A C51A 105.7(3)
C53A C52A H52A 127.2
N52A C53A C52A 107.8(3)
N52A C53A H53A 126.1
C52A C53A H53A 126.1
N61A C61A H61A 124.7
N61A C61A C62A 110.6(3)
C62A C61A H61A 124.7
C61A C62A H62A 127.3
C63A C62A C61A 105.3(3)
C63A C62A H62A 127.3
N62A C63A C62A 108.2(3)
N62A C63A H63A 125.9
C62A C63A H63A 125.9
C72A C71A N41A 121.4(3)
C76A C71A N41A 121.9(3)
C76A C71A C72A 116.5(3)
C71A C72A N62A 121.8(3)
C73A C72A N62A 116.8(3)
C73A C72A C71A 121.3(3)
C72A C73A H73A 119.3
C74A C73A C72A 121.4(3)
C74A C73A H73A 119.3
C73A C74A C75A 117.6(3)
C73A C74A C77A 120.2(3)
C75A C74A C77A 122.3(3)
C74A C75A H75A 119.5
C76A C75A C74A 121.1(3)
C76A C75A H75A 119.5
C71A C76A H76A 118.9
C75A C76A C71A 122.1(3)
C75A C76A H76A 118.9
C74A C77A H77a 109.5
C74A C77A H77b 109.5
C74A C77A H77c 109.5
H77a C77A H77b 109.5
H77a C77A H77c 109.5
H77b C77A H77c 109.5
Cl1 C1S H1Sa 108.7
Cl1 C1S H1Sb 108.7
Cl2 C1S Cl1 114.4(4)
Cl2 C1S H1Sa 108.7
Cl2 C1S H1Sb 108.7
H1Sa C1S H1Sb 107.6
Cl1A C1SA Cl2A 114.6(4)
Cl1A C1SA H1Sc 108.6
Cl1A C1SA H1Sd 108.6
Cl2A C1SA H1Sc 108.6
Cl2A C1SA H1Sd 108.6
H1Sc C1SA H1Sd 107.6
Cl3 C2S H2Sa 108.1
Cl3 C2S H2Sb 108.1
Cl4 C2S Cl3 116.6
Cl4 C2S H2Sa 108.1
Cl4 C2S H2Sb 108.1
H2Sa C2S H2Sb 107.3
F2 P1 F1 89.88(11)
F2 P1 F3 89.94(14)
F2 P1 F4 90.11(12)
F2 P1 F5 179.17(15)
F3 P1 F1 89.81(11)
F3 P1 F4 90.03(12)
F3 P1 F5 89.23(14)
F4 P1 F1 179.84(14)
F4 P1 F5 89.88(12)
F5 P1 F1 90.13(11)
F6 P1 F1 89.92(10)
F6 P1 F2 90.51(13)
F6 P1 F3 179.47(15)
F6 P1 F4 90.24(11)
F6 P1 F5 90.31(13)
F1A P1A F2A 90.43(12)
F1A P1A F3A 89.16(16)
F1A P1A F4A 178.82(17)
F1A P1A F5A 89.61(12)
F3A P1A F2A 89.54(16)
F3A P1A F4A 89.77(16)
F3A P1A F5A 90.46(17)
F4A P1A F2A 89.06(11)
F5A P1A F2A 179.96(15)
F5A P1A F4A 90.90(12)
F6A P1A F1A 90.64(17)
F6A P1A F2A 89.47(16)
F6A P1A F3A 178.99(19)
F6A P1A F4A 90.42(17)
F6A P1A F5A 90.53(17)
F1B P1B F3B 179.61(13)
F2B P1B F1B 90.13(12)
F2B P1B F3B 90.20(13)
F2B P1B F4B 89.44(13)
F2B P1B F5B 179.26(16)
F2B P1B F6B 90.47(15)
F4B P1B F1B 89.94(11)
F4B P1B F3B 90.28(12)
F5B P1B F1B 90.13(12)
F5B P1B F3B 89.55(13)
F5B P1B F4B 89.87(14)
F6B P1B F1B 89.72(11)
F6B P1B F3B 90.06(12)
F6B P1B F4B 179.65(14)
F6B P1B F5B 90.22(15)
C2Q C1Q C7Q 123.0(7)
C6Q C1Q C2Q 119.2(7)
C6Q C1Q C7Q 117.8(7)
C1Q C2Q H2Q 119.6
C3Q C2Q C1Q 120.7(7)
C3Q C2Q H2Q 119.6
C2Q C3Q H3Q 120.1
C2Q C3Q C4Q 119.8(8)
C4Q C3Q H3Q 120.1
C3Q C4Q H4Q 121.1
C5Q C4Q C3Q 117.8(8)
C5Q C4Q H4Q 121.1
C4Q C5Q H5Q 119.0
C6Q C5Q C4Q 122.0(8)
C6Q C5Q H5Q 119.0
C1Q C6Q C5Q 120.2(8)
C1Q C6Q H6Q 119.9
C5Q C6Q H6Q 119.9
C2T C1T C7T 122.6(10)
C6T C1T C2T 119.3(11)
C6T C1T C7T 118.1(11)
C1T C2T H2T 116.9
C3T C2T C1T 126.1(10)
C3T C2T H2T 116.9
C2T C3T H3T 123.9
C2T C3T C4T 112.2(9)
C4T C3T H3T 123.9
C3T C4T H4T 119.8
C3T C4T C5T 120.4(10)
C5T C4T H4T 119.8
C4T C5T H5T 122.0
C6T C5T C4T 116.1(10)
C6T C5T H5T 122.0
C1T C6T C5T 125.7(11)
C1T C6T H6T 117.1
C5T C6T H6T 117.1
C1T C7T H7Ta 109.5
C1T C7T H7Tb 109.5
C1T C7T H7Tc 109.5
H7Ta C7T H7Tb 109.5
H7Ta C7T H7Tc 109.5
H7Tb C7T H7Tc 109.5
C2U C1U C7U 121.2(8)
C6U C1U C2U 121.1(7)
C6U C1U C7U 117.5(8)
C1U C2U H2U 119.4
C3U C2U C1U 121.1(7)
C3U C2U H2U 119.4
C2U C3U H3U 121.6
C2U C3U C4U 116.8(8)
C4U C3U H3U 121.6
C3U C4U H4U 123.2
C5U C4U C3U 113.6(8)
C5U C4U H4U 123.2
C4U C5U H5U 115.3
C6U C5U C4U 129.3(9)
C6U C5U H5U 115.3
C1U C6U H6U 121.2
C5U C6U C1U 117.7(9)
C5U C6U H6U 121.2
C2X C1X C6X 120.0
C2X C1X C7X 123.8(7)
C6X C1X C7X 115.7(7)
C1X C2X H2X 120.0
C1X C2X C3X 120.0
C3X C2X H2X 120.0
C2X C3X H3X 120.0
C4X C3X C2X 120.0
C4X C3X H3X 120.0
C3X C4X H4X 120.0
C3X C4X C5X 120.0
C5X C4X H4X 120.0
C4X C5X H5X 120.0
C6X C5X C4X 120.0
C6X C5X H5X 120.0
C1X C6X H6X 120.0
C5X C6X C1X 120.0
C5X C6X H6X 120.0
C1X C7X H7Xa 109.5
C1X C7X H7Xb 109.5
C1X C7X H7Xc 109.5
H7Xa C7X H7Xb 109.5
H7Xa C7X H7Xc 109.5
H7Xb C7X H7Xc 109.5
C6Y C1Y C2Y 120.0
C7Y C1Y C2Y 142.1
C7Y C1Y C6Y 97.8
C1Y C2Y H2Y 120.0
C3Y C2Y C1Y 120.0
C3Y C2Y H2Y 120.0
C2Y C3Y H3Y 120.0
C4Y C3Y C2Y 120.0
C4Y C3Y H3Y 120.0
C3Y C4Y H4Y 120.0
C3Y C4Y C5Y 120.0
C5Y C4Y H4Y 120.0
C4Y C5Y H5Y 120.0
C6Y C5Y C4Y 120.0
C6Y C5Y H5Y 120.0
C1Y C6Y H6Y 120.0
C5Y C6Y C1Y 120.0
C5Y C6Y H6Y 120.0
C1Y C7Y H7Ya 109.5
C1Y C7Y H7Yb 109.5
C1Y C7Y H7Yc 109.5
H7Ya C7Y H7Yb 109.5
H7Ya C7Y H7Yc 109.5
H7Yb C7Y H7Yc 109.5

loop_
_geom_bond_atom_site_label_1
_geom_bond_atom_site_label_2
_geom_bond_distance
Ga1 N1 1.941(2)
Ga1 N11 2.098(2)
Ga1 N21 2.126(2)
Ga1 N41 1.947(2)
Ga1 N51 2.093(2)
Ga1 N61 2.105(2)
N1 C1 1.405(3)
N1 C31 1.400(3)
N11 N12 1.366(3)
N11 C11 1.334(4)
N12 C2 1.421(4)
N12 C13 1.346(4)
N21 N22 1.364(3)
N21 C21 1.328(4)
N22 C23 1.349(4)
N22 C32 1.423(4)
N41 C41 1.411(3)
N41 C71 1.391(4)
N51 N52 1.363(3)
N51 C51 1.331(4)
N52 C42 1.426(4)
N52 C53 1.350(4)
N61 N62 1.357(3)
N61 C61 1.333(4)
N62 C63 1.353(4)
N62 C72 1.419(4)
C1 C2 1.398(4)
C1 C6 1.402(4)
C2 C3 1.396(4)
C3 H3 0.9500
C3 C4 1.384(4)
C4 C5 1.394(4)
C5 H5 0.9500
C5 C6 1.381(4)
C6 H6 0.9500
C7 C4 1.506(4)
C7 H7a 0.9800
C7 H7b 0.9800
C7 H7c 0.9800
C11 H11 0.9500
C11 C12 1.385(4)
C12 H12 0.9500
C12 C13 1.370(5)
C13 H13 0.9500
C21 H21 0.9500
C21 C22 1.392(4)
C22 H22 0.9500
C22 C23 1.369(4)
C23 H23 0.9500
C31 C32 1.405(4)
C31 C36 1.401(4)
C32 C33 1.398(4)
C33 H33 0.9500
C33 C34 1.376(4)
C34 C35 1.400(4)
C35 H35 0.9500
C35 C36 1.380(4)
C36 H36 0.9500
C37 C34 1.505(4)
C37 H37d 0.9800
C37 H37e 0.9800
C37 H37f 0.9800
C41 C42 1.403(4)
C41 C46 1.404(4)
C42 C43 1.390(4)
C43 H43 0.9500
C43 C44 1.387(4)
C44 C45 1.400(4)
C45 H45 0.9500
C45 C46 1.366(4)
C46 H46 0.9500
C47 C44 1.503(4)
C47 H47d 0.9800
C47 H47e 0.9800
C47 H47f 0.9800
C51 H51 0.9500
C51 C52 1.384(4)
C52 H52 0.9500
C52 C53 1.374(4)
C53 H53 0.9500
C61 H61 0.9500
C61 C62 1.392(5)
C62 H62 0.9500
C62 C63 1.369(5)
C63 H63 0.9500
C71 C72 1.406(4)
C71 C76 1.400(4)
C72 C73 1.393(4)
C73 H73 0.9500
C73 C74 1.373(5)
C74 C75 1.389(5)
C75 H75 0.9500
C75 C76 1.385(4)
C76 H76 0.9500
C77 C74 1.515(4)
C77 H77d 0.9800
C77 H77e 0.9800
C77 H77f 0.9800
Ga2 N1A 2.062(2)
Ga2 N11A 2.066(2)
Ga2 N21A 2.077(2)
Ga2 N41A 1.926(2)
Ga2 N51A 2.054(2)
Ga2 N61A 2.067(2)
N1A C1A 1.380(4)
N1A C31A 1.387(4)
N11A N12A 1.361(3)
N11A C11A 1.333(4)
N12A C2A 1.414(4)
N12A C13A 1.356(4)
N21A N22A 1.349(3)
N21A C21A 1.337(4)
N22A C23A 1.355(4)
N22A C32A 1.416(4)
N41A C41A 1.408(4)
N41A C71A 1.402(4)
N51A N52A 1.361(3)
N51A C51A 1.342(4)
N52A C42A 1.430(4)
N52A C53A 1.348(4)
N61A N62A 1.359(3)
N61A C61A 1.339(4)
N62A C63A 1.348(4)
N62A C72A 1.426(4)
C1A C2A 1.414(4)
C1A C6A 1.420(4)
C2A C3A 1.381(4)
C3A H3A 0.9500
C3A C4A 1.389(4)
C4A C5A 1.387(5)
C5A H5A 0.9500
C5A C6A 1.369(4)
C6A H6A 0.9500
C7A C4A 1.503(4)
C7A H7Aa 0.9800
C7A H7Ab 0.9800
C7A H7Ac 0.9800
C11A H11A 0.9500
C11A C12A 1.389(4)
C12A H12A 0.9500
C12A C13A 1.360(4)
C13A H13A 0.9500
C21A H21A 0.9500
C21A C22A 1.389(4)
C22A H22A 0.9500
C22A C23A 1.359(4)
C23A H23A 0.9500
C31A C32A 1.418(4)
C31A C36A 1.411(4)
C32A C33A 1.381(4)
C33A H33A 0.9500
C33A C34A 1.394(5)
C34A C35A 1.387(5)
C35A H35A 0.9500
C35A C36A 1.381(4)
C36A H36A 0.9500
C37A C34A 1.497(5)
C37A H37a 0.9800
C37A H37b 0.9800
C37A H37c 0.9800
C41A C42A 1.396(4)
C41A C46A 1.399(4)
C42A C43A 1.400(4)
C43A H43A 0.9500
C43A C44A 1.380(4)
C44A C45A 1.388(5)
C45A H45A 0.9500
C45A C46A 1.387(4)
C46A H46A 0.9500
C47A C44A 1.513(4)
C47A H47a 0.9800
C47A H47b 0.9800
C47A H47c 0.9800
C51A H51A 0.9500
C51A C52A 1.386(4)
C52A H52A 0.9500
C52A C53A 1.373(5)
C53A H53A 0.9500
C61A H61A 0.9500
C61A C62A 1.384(4)
C62A H62A 0.9500
C62A C63A 1.364(5)
C63A H63A 0.9500
C71A C72A 1.402(4)
C71A C76A 1.397(4)
C72A C73A 1.393(4)
C73A H73A 0.9500
C73A C74A 1.382(4)
C74A C75A 1.400(4)
C75A H75A 0.9500
C75A C76A 1.375(4)
C76A H76A 0.9500
C77A C74A 1.505(4)
C77A H77a 0.9800
C77A H77b 0.9800
C77A H77c 0.9800
Cl1 C1S 1.742(6)
Cl2 C1S 1.738(6)
C1S H1Sa 0.9900
C1S H1Sb 0.9900
Cl1A C1SA 1.774(6)
Cl2A C1SA 1.778(5)
C1SA H1Sc 0.9900
C1SA H1Sd 0.9900
Cl3 C2S 1.7251
Cl4 C2S 1.7209
C2S H2Sa 0.9900
C2S H2Sb 0.9900
P1 F1 1.6003(18)
P1 F2 1.588(2)
P1 F3 1.590(2)
P1 F4 1.592(2)
P1 F5 1.597(2)
P1 F6 1.587(2)
P1A F1A 1.584(2)
P1A F2A 1.591(2)
P1A F3A 1.585(3)
P1A F4A 1.588(2)
P1A F5A 1.585(2)
P1A F6A 1.578(3)
P1B F1B 1.596(2)
P1B F2B 1.585(2)
P1B F3B 1.599(2)
P1B F4B 1.592(2)
P1B F5B 1.591(2)
P1B F6B 1.586(2)
C1Q C2Q 1.411(9)
C1Q C6Q 1.365(10)
C1Q C7Q 1.476(10)
C2Q H2Q 0.9500
C2Q C3Q 1.377(10)
C3Q H3Q 0.9500
C3Q C4Q 1.420(10)
C4Q H4Q 0.9500
C4Q C5Q 1.385(10)
C5Q H5Q 0.9500
C5Q C6Q 1.382(10)
C6Q H6Q 0.9500
C7Q H7Qa 0.9800
C7Q H7Qb 0.9800
C7Q H7Qc 0.9800
C1T C2T 1.389(12)
C1T C6T 1.273(12)
C1T C7T 1.489(13)
C2T H2T 0.9500
C2T C3T 1.374(12)
C3T H3T 0.9500
C3T C4T 1.475(13)
C4T H4T 0.9500
C4T C5T 1.484(13)
C5T H5T 0.9500
C5T C6T 1.347(13)
C6T H6T 0.9500
C7T H7Ta 0.9800
C7T H7Tb 0.9800
C7T H7Tc 0.9800
C1U C2U 1.402(9)
C1U C6U 1.348(11)
C1U C7U 1.509(10)
C2U H2U 0.9500
C2U C3U 1.373(10)
C3U H3U 0.9500
C3U C4U 1.482(10)
C4U H4U 0.9500
C4U C5U 1.389(11)
C5U H5U 0.9500
C5U C6U 1.256(10)
C6U H6U 0.9500
C7U H7Ua 0.9800
C7U H7Ub 0.9800
C7U H7Uc 0.9800
C1X C2X 1.3900
C1X C6X 1.3900
C2X H2X 0.9500
C2X C3X 1.3900
C3X H3X 0.9500
C3X C4X 1.3900
C4X H4X 0.9500
C4X C5X 1.3900
C5X H5X 0.9500
C5X C6X 1.3900
C6X H6X 0.9500
C7X C1X 1.447(8)
C7X H7Xa 0.9800
C7X H7Xb 0.9800
C7X H7Xc 0.9800
C1Y C2Y 1.3902
C1Y C6Y 1.3901
C1Y C7Y 1.3362
C2Y H2Y 0.9500
C2Y C3Y 1.3901
C3Y H3Y 0.9500
C3Y C4Y 1.3898
C4Y H4Y 0.9500
C4Y C5Y 1.3899
C5Y H5Y 0.9500
C5Y C6Y 1.3899
C6Y H6Y 0.9500
C7Y H7Ya 0.9800
C7Y H7Yb 0.9800
C7Y H7Yc 0.9800

loop_
_geom_torsion_atom_site_label_1
_geom_torsion_atom_site_label_2
_geom_torsion_atom_site_label_3
_geom_torsion_atom_site_label_4
_geom_torsion
Ga1 N1 C1 C2 -41.6(3)
Ga1 N1 C1 C6 133.8(2)
Ga1 N1 C31 C32 -40.7(4)
Ga1 N1 C31 C36 136.5(2)
Ga1 N11 N12 C2 -25.9(3)
Ga1 N11 N12 C13 159.65(19)
Ga1 N11 C11 C12 -158.4(2)
Ga1 N21 N22 C23 161.51(19)
Ga1 N21 N22 C32 -19.6(3)
Ga1 N21 C21 C22 -160.0(2)
Ga1 N41 C41 C42 -39.6(4)
Ga1 N41 C41 C46 136.9(2)
Ga1 N41 C71 C72 -41.1(4)
Ga1 N41 C71 C76 135.0(2)
Ga1 N51 N52 C42 -19.2(3)
Ga1 N51 N52 C53 161.36(19)
Ga1 N51 C51 C52 -160.4(2)
Ga1 N61 N62 C63 161.8(2)
Ga1 N61 N62 C72 -22.2(3)
Ga1 N61 C61 C62 -160.6(2)
N1 Ga1 N11 N12 -11.5(2)
N1 Ga1 N11 C11 142.7(3)
N1 Ga1 N21 N22 -15.3(2)
N1 Ga1 N21 C21 141.3(3)
N1 Ga1 N41 C41 171(20)
N1 Ga1 N41 C71 -9(5)
N1 Ga1 N51 N52 164.7(2)
N1 Ga1 N51 C51 -38.6(2)
N1 Ga1 N61 N62 164.1(2)
N1 Ga1 N61 C61 -39.6(3)
N1 C1 C2 N12 -6.4(4)
N1 C1 C2 C3 174.8(3)
N1 C1 C6 C5 -175.3(3)
N1 C31 C32 N22 -6.7(4)
N1 C31 C32 C33 177.0(3)
N1 C31 C36 C35 -178.5(3)
N11 Ga1 N1 C1 42.9(2)
N11 Ga1 N1 C31 -136.3(2)
N11 Ga1 N21 N22 -13.9(11)
N11 Ga1 N21 C21 142.7(9)
N11 Ga1 N41 C41 -48.3(2)
N11 Ga1 N41 C71 132.2(2)
N11 Ga1 N51 N52 76.7(2)
N11 Ga1 N51 C51 -126.6(2)
N11 Ga1 N61 N62 -108.1(2)
N11 Ga1 N61 C61 48.1(3)
N11 N12 C2 C1 42.0(4)
N11 N12 C2 C3 -139.1(3)
N11 N12 C13 C12 0.2(3)
N11 C11 C12 C13 1.0(4)
N12 N11 C11 C12 -0.9(3)
N12 C2 C3 C4 -178.4(3)
N21 Ga1 N1 C1 -137.2(2)
N21 Ga1 N1 C31 43.5(2)
N21 Ga1 N11 N12 -13.0(11)
N21 Ga1 N11 C11 141.2(9)
N21 Ga1 N41 C41 131.9(2)
N21 Ga1 N41 C71 -47.6(2)
N21 Ga1 N51 N52 -108.8(2)
N21 Ga1 N51 C51 47.9(2)
N21 Ga1 N61 N62 77.4(2)
N21 Ga1 N61 C61 -126.3(3)
N21 N22 C23 C22 -0.7(3)
N21 N22 C32 C31 37.7(4)
N21 N22 C32 C33 -145.8(3)
N21 C21 C22 C23 -0.1(4)
N22 N21 C21 C22 -0.3(3)
N22 C32 C33 C34 -174.8(3)
N41 Ga1 N1 C1 -176(100)
N41 Ga1 N1 C31 5(5)
N41 Ga1 N11 N12 169.2(2)
N41 Ga1 N11 C11 -36.6(3)
N41 Ga1 N21 N22 164.0(2)
N41 Ga1 N21 C21 -39.4(3)
N41 Ga1 N51 N52 -16.2(2)
N41 Ga1 N51 C51 140.5(3)
N41 Ga1 N61 N62 -15.0(2)
N41 Ga1 N61 C61 141.3(3)
N41 C41 C42 N52 -7.5(4)
N41 C41 C42 C43 175.9(3)
N41 C41 C46 C45 -177.3(3)
N41 C71 C72 N62 -8.3(4)
N41 C71 C72 C73 173.5(3)
N41 C71 C76 C75 -173.8(3)
N51 Ga1 N1 C1 -48.8(2)
N51 Ga1 N1 C31 131.9(2)
N51 Ga1 N11 N12 81.8(2)
N51 Ga1 N11 C11 -124.0(2)
N51 Ga1 N21 N22 -108.8(2)
N51 Ga1 N21 C21 47.8(3)
N51 Ga1 N41 C41 43.4(2)
N51 Ga1 N41 C71 -136.1(2)
N51 Ga1 N61 N62 -23.9(10)
N51 Ga1 N61 C61 132.3(9)
N51 N52 C42 C41 38.2(4)
N51 N52 C42 C43 -145.1(3)
N51 N52 C53 C52 -0.4(3)
N51 C51 C52 C53 0.3(4)
N52 N51 C51 C52 -0.5(3)
N52 C42 C43 C44 -175.3(3)
N61 Ga1 N1 C1 130.3(2)
N61 Ga1 N1 C31 -48.9(2)
N61 Ga1 N11 N12 -104.0(2)
N61 Ga1 N11 C11 50.2(3)
N61 Ga1 N21 N22 76.9(2)
N61 Ga1 N21 C21 -126.5(3)
N61 Ga1 N41 C41 -135.7(2)
N61 Ga1 N41 C71 44.8(2)
N61 Ga1 N51 N52 -7.2(11)
N61 Ga1 N51 C51 149.5(9)
N61 N62 C63 C62 -0.5(3)
N61 N62 C72 C71 41.4(4)
N61 N62 C72 C73 -140.3(3)
N61 C61 C62 C63 1.1(4)
N62 N61 C61 C62 -1.4(3)
N62 C72 C73 C74 -177.4(3)
C1 N1 C31 C32 140.0(3)
C1 N1 C31 C36 -42.7(4)
C1 C2 C3 C4 0.4(4)
C2 N12 C13 C12 -173.8(3)
C2 C1 C6 C5 0.4(4)
C2 C3 C4 C5 0.5(4)
C2 C3 C4 C7 -178.1(3)
C3 C4 C5 C6 -0.9(4)
C4 C5 C6 C1 0.5(5)
C6 C1 C2 N12 178.0(2)
C6 C1 C2 C3 -0.9(4)
C7 C4 C5 C6 177.6(3)
C11 N11 N12 C2 174.9(2)
C11 N11 N12 C13 0.4(3)
C11 C12 C13 N12 -0.7(3)
C13 N12 C2 C1 -144.6(3)
C13 N12 C2 C3 34.3(4)
C21 N21 N22 C23 0.6(3)
C21 N21 N22 C32 179.5(3)
C21 C22 C23 N22 0.5(4)
C23 N22 C32 C31 -143.7(3)
C23 N22 C32 C33 32.8(4)
C31 N1 C1 C2 137.7(3)
C31 N1 C1 C6 -46.9(4)
C31 C32 C33 C34 1.6(5)
C32 N22 C23 C22 -179.5(3)
C32 C31 C36 C35 -1.1(4)
C32 C33 C34 C35 -1.3(5)
C32 C33 C34 C37 -179.5(3)
C33 C34 C35 C36 -0.3(5)
C34 C35 C36 C31 1.5(5)
C36 C31 C32 N22 175.9(3)
C36 C31 C32 C33 -0.4(4)
C37 C34 C35 C36 178.0(3)
C41 N41 C71 C72 139.4(3)
C41 N41 C71 C76 -44.5(4)
C41 C42 C43 C44 1.4(4)
C42 N52 C53 C52 -179.7(3)
C42 C41 C46 C45 -0.5(4)
C42 C43 C44 C45 -0.7(4)
C42 C43 C44 C47 179.0(3)
C43 C44 C45 C46 -0.6(5)
C44 C45 C46 C41 1.3(5)
C46 C41 C42 N52 175.9(3)
C46 C41 C42 C43 -0.8(4)
C47 C44 C45 C46 179.7(3)
C51 N51 N52 C42 180.0(2)
C51 N51 N52 C53 0.6(3)
C51 C52 C53 N52 0.1(3)
C53 N52 C42 C41 -142.6(3)
C53 N52 C42 C43 34.2(4)
C61 N61 N62 C63 1.2(3)
C61 N61 N62 C72 177.2(3)
C61 C62 C63 N62 -0.3(4)
C63 N62 C72 C71 -143.2(3)
C63 N62 C72 C73 35.1(4)
C71 N41 C41 C42 139.9(3)
C71 N41 C41 C46 -43.6(4)
C71 C72 C73 C74 0.8(5)
C72 N62 C63 C62 -176.3(3)
C72 C71 C76 C75 2.5(4)
C72 C73 C74 C75 1.6(5)
C72 C73 C74 C77 -176.9(3)
C73 C74 C75 C76 -1.9(5)
C74 C75 C76 C71 -0.2(5)
C76 C71 C72 N62 175.4(3)
C76 C71 C72 C73 -2.8(4)
C77 C74 C75 C76 176.5(3)
Ga2 N1A C1A C2A 32.7(4)
Ga2 N1A C1A C6A -143.9(2)
Ga2 N1A C31A C32A 34.3(4)
Ga2 N1A C31A C36A -142.7(2)
Ga2 N11A N12A C2A 22.3(3)
Ga2 N11A N12A C13A -160.17(19)
Ga2 N11A C11A C12A 159.6(2)
Ga2 N21A N22A C23A -159.4(2)
Ga2 N21A N22A C32A 22.2(4)
Ga2 N21A C21A C22A 160.1(2)
Ga2 N41A C41A C42A 33.3(4)
Ga2 N41A C41A C46A -143.5(2)
Ga2 N41A C71A C72A 40.8(3)
Ga2 N41A C71A C76A -134.3(2)
Ga2 N51A N52A C42A 21.5(3)
Ga2 N51A N52A C53A -160.22(19)
Ga2 N51A C51A C52A 157.5(2)
Ga2 N61A N62A C63A -156.4(2)
Ga2 N61A N62A C72A 29.2(3)
Ga2 N61A C61A C62A 153.6(2)
N1A Ga2 N11A N12A 10.9(2)
N1A Ga2 N11A C11A -144.6(2)
N1A Ga2 N21A N22A 11.3(2)
N1A Ga2 N21A C21A -143.7(2)
N1A Ga2 N41A C41A -148(2)
N1A Ga2 N41A C71A 31(2)
N1A Ga2 N51A N52A -169.2(2)
N1A Ga2 N51A C51A 37.3(3)
N1A Ga2 N61A N62A -169.3(2)
N1A Ga2 N61A C61A 41.1(3)
N1A C1A C2A N12A 9.1(4)
N1A C1A C2A C3A -177.3(3)
N1A C1A C6A C5A 177.7(3)
N1A C31A C32A N22A 8.3(4)
N1A C31A C32A C33A -178.4(3)
N1A C31A C36A C35A 179.2(3)
N11A Ga2 N1A C1A -36.4(2)
N11A Ga2 N1A C31A 144.3(2)
N11A Ga2 N21A N22A 31.5(12)
N11A Ga2 N21A C21A -123.5(10)
N11A Ga2 N41A C41A 52.9(2)
N11A Ga2 N41A C71A -127.4(2)
N11A Ga2 N51A N52A -80.9(2)
N11A Ga2 N51A C51A 125.6(3)
N11A Ga2 N61A N62A 102.3(2)
N11A Ga2 N61A C61A -47.4(2)
N11A N12A C2A C1A -39.6(4)
N11A N12A C2A C3A 146.6(3)
N11A N12A C13A C12A 0.3(3)
N11A C11A C12A C13A -0.4(4)
N12A N11A C11A C12A 0.6(3)
N12A C2A C3A C4A 172.7(3)
N21A Ga2 N1A C1A 141.8(2)
N21A Ga2 N1A C31A -37.5(2)
N21A Ga2 N11A N12A -9.3(12)
N21A Ga2 N11A C11A -164.8(10)
N21A Ga2 N41A C41A -125.4(2)
N21A Ga2 N41A C71A 54.3(2)
N21A Ga2 N51A N52A 103.9(2)
N21A Ga2 N51A C51A -49.7(3)
N21A Ga2 N61A N62A -82.5(2)
N21A Ga2 N61A C61A 127.8(2)
N21A N22A C23A C22A -0.1(3)
N21A N22A C32A C31A -39.1(4)
N21A N22A C32A C33A 147.3(3)
N21A C21A C22A C23A -1.1(3)
N22A N21A C21A C22A 1.1(3)
N22A C32A C33A C34A 172.6(3)
N41A Ga2 N1A C1A 165(2)
N41A Ga2 N1A C31A -15(2)
N41A Ga2 N11A N12A -170.0(2)
N41A Ga2 N11A C11A 34.5(2)
N41A Ga2 N21A N22A -167.8(2)
N41A Ga2 N21A C21A 37.2(2)
N41A Ga2 N51A N52A 13.1(2)
N41A Ga2 N51A C51A -140.4(3)
N41A Ga2 N61A N62A 8.4(2)
N41A Ga2 N61A C61A -141.3(3)
N41A C41A C42A N52A 10.5(4)
N41A C41A C42A C43A -173.5(3)
N41A C41A C46A C45A 176.1(3)
N41A C71A C72A N62A 5.1(4)
N41A C71A C72A C73A -176.4(3)
N41A C71A C76A C75A 176.8(3)
N51A Ga2 N1A C1A 55.3(2)
N51A Ga2 N1A C31A -124.0(2)
N51A Ga2 N11A N12A -78.4(2)
N51A Ga2 N11A C11A 126.1(2)
N51A Ga2 N21A N22A 100.8(2)
N51A Ga2 N21A C21A -54.2(2)
N51A Ga2 N41A C41A -38.9(2)
N51A Ga2 N41A C71A 140.8(2)
N51A Ga2 N61A N62A 148.6(17)
N51A Ga2 N61A C61A -1.1(19)
N51A N52A C42A C41A -40.4(4)
N51A N52A C42A C43A 143.4(3)
N51A N52A C53A C52A 1.0(3)
N51A C51A C52A C53A -0.5(4)
N52A N51A C51A C52A 1.1(3)
N52A C42A C43A C44A 172.9(3)
N61A Ga2 N1A C1A -122.6(2)
N61A Ga2 N1A C31A 58.1(2)
N61A Ga2 N11A N12A 99.3(2)
N61A Ga2 N11A C11A -56.2(2)
N61A Ga2 N21A N22A -76.7(2)
N61A Ga2 N21A C21A 128.3(2)
N61A Ga2 N41A C41A 139.1(2)
N61A Ga2 N41A C71A -41.2(2)
N61A Ga2 N51A N52A -127.1(17)
N61A Ga2 N51A C51A 79.4(18)
N61A N62A C63A C62A 0.4(4)
N61A N62A C72A C71A -43.3(4)
N61A N62A C72A C73A 138.1(3)
N61A C61A C62A C63A -0.4(4)
N62A N61A C61A C62A 0.7(3)
N62A C72A C73A C74A 177.8(3)
C1A N1A C31A C32A -145.0(3)
C1A N1A C31A C36A 38.0(4)
C1A C2A C3A C4A -1.2(4)
C2A N12A C13A C12A 177.7(3)
C2A C1A C6A C5A 0.9(4)
C2A C3A C4A C5A 2.6(5)
C2A C3A C4A C7A -177.6(3)
C3A C4A C5A C6A -2.3(5)
C4A C5A C6A C1A 0.6(5)
C6A C1A C2A N12A -174.2(3)
C6A C1A C2A C3A -0.6(4)
C7A C4A C5A C6A 177.9(3)
C11A N11A N12A C2A -178.1(3)
C11A N11A N12A C13A -0.5(3)
C11A C12A C13A N12A 0.1(3)
C13A N12A C2A C1A 143.3(3)
C13A N12A C2A C3A -30.5(4)
C21A N21A N22A C23A -0.6(3)
C21A N21A N22A C32A -179.0(3)
C21A C22A C23A N22A 0.7(3)
C23A N22A C32A C31A 142.7(3)
C23A N22A C32A C33A -30.8(4)
C31A N1A C1A C2A -148.0(3)
C31A N1A C1A C6A 35.4(4)
C31A C32A C33A C34A -0.9(5)
C32A N22A C23A C22A 178.2(3)
C32A C31A C36A C35A 2.0(5)
C32A C33A C34A C35A 2.6(5)
C32A C33A C34A C37A -177.4(3)
C33A C34A C35A C36A -2.0(5)
C34A C35A C36A C31A -0.3(5)
C36A C31A C32A N22A -174.6(3)
C36A C31A C32A C33A -1.4(4)
C37A C34A C35A C36A 178.1(3)
C41A N41A C71A C72A -139.5(3)
C41A N41A C71A C76A 45.3(4)
C41A C42A C43A C44A -3.3(5)
C42A N52A C53A C52A 179.2(3)
C42A C41A C46A C45A -0.9(4)
C42A C43A C44A C45A 0.4(5)
C42A C43A C44A C47A 179.4(3)
C43A C44A C45A C46A 2.1(5)
C44A C45A C46A C41A -1.9(5)
C46A C41A C42A N52A -172.6(3)
C46A C41A C42A C43A 3.4(4)
C47A C44A C45A C46A -176.9(3)
C51A N51A N52A C42A -179.5(3)
C51A N51A N52A C53A -1.3(3)
C51A C52A C53A N52A -0.3(3)
C53A N52A C42A C41A 141.6(3)
C53A N52A C42A C43A -34.6(4)
C61A N61A N62A C63A -0.6(3)
C61A N61A N62A C72A -175.1(3)
C61A C62A C63A N62A 0.0(4)
C63A N62A C72A C71A 143.4(3)
C63A N62A C72A C73A -35.2(5)
C71A N41A C41A C42A -146.4(3)
C71A N41A C41A C46A 36.8(4)
C71A C72A C73A C74A -0.8(5)
C72A N62A C63A C62A 174.4(3)
C72A C71A C76A C75A 1.4(4)
C72A C73A C74A C75A 2.1(5)
C72A C73A C74A C77A -176.9(3)
C73A C74A C75A C76A -1.6(5)
C74A C75A C76A C71A -0.2(5)
C76A C71A C72A N62A -179.5(3)
C76A C71A C72A C73A -0.9(4)
C77A C74A C75A C76A 177.4(3)
C1Q C2Q C3Q C4Q 4.5(12)
C2Q C1Q C6Q C5Q 5.1(12)
C2Q C3Q C4Q C5Q -3.4(12)
C3Q C4Q C5Q C6Q 3.2(13)
C4Q C5Q C6Q C1Q -4.1(13)
C6Q C1Q C2Q C3Q -5.4(12)
C7Q C1Q C2Q C3Q 177.1(7)
C7Q C1Q C6Q C5Q -177.3(8)
C1T C2T C3T C4T 0.2(15)
C2T C1T C6T C5T -5(2)
C2T C3T C4T C5T -3.4(16)
C3T C4T C5T C6T 2.7(17)
C4T C5T C6T C1T 2.0(19)
C6T C1T C2T C3T 4.1(18)
C7T C1T C2T C3T -175.5(12)
C7T C1T C6T C5T 174.3(12)
C1U C2U C3U C4U -1.9(12)
C2U C1U C6U C5U 4.4(14)
C2U C3U C4U C5U -1.0(12)
C3U C4U C5U C6U 6.7(15)
C4U C5U C6U C1U -8.5(16)
C6U C1U C2U C3U 0.4(12)
C7U C1U C2U C3U -174.7(8)
C7U C1U C6U C5U 179.7(9)
C1X C2X C3X C4X 0.0
C2X C1X C6X C5X 0.0
C2X C3X C4X C5X 0.0
C3X C4X C5X C6X 0.0
C4X C5X C6X C1X 0.0
C6X C1X C2X C3X 0.0
C7X C1X C2X C3X 171.7(9)
C7X C1X C6X C5X -172.4(9)
C1Y C2Y C3Y C4Y 0.0
C2Y C1Y C6Y C5Y 0.0
C2Y C3Y C4Y C5Y 0.0
C3Y C4Y C5Y C6Y 0.0
C4Y C5Y C6Y C1Y 0.0
C6Y C1Y C2Y C3Y 0.0
C7Y C1Y C2Y C3Y -175.0
C7Y C1Y C6Y C5Y 176.9
